data_4347547
loop_
_publ_author_name
'Henthorn, Justin T.'
'Agapie, Theodor'

_publ_section_title
;
 Modulation of Proton-Coupled Electron Transfer through
 Molybdenum-Quinonoid Interactions.
;
_journal_issue 11
_journal_name_full 'Inorganic chemistry'
_journal_page_first 5337
_journal_page_last 5342
_journal_paper_doi 10.1021/acs.inorgchem.6b00331
_journal_volume 55
_journal_year 2016
_chemical_formula_moiety '4(C32 H39 Mo O4 P2), 4(C F3 O3 S), 2(C3 H7 N O)'
_chemical_formula_sum 'C138 H170 F12 Mo4 N2 O30 P8 S4'
_chemical_formula_weight 3324.51
_space_group_crystal_system monoclinic
_space_group_IT_number 14
_space_group_name_Hall '-P 2ybc'
_space_group_name_H-M_alt 'P 1 21/c 1'
_atom_sites_solution_hydrogens geom
_audit_creation_date 2016-01-04
_audit_creation_method
;
Olex2 1.2
(compiled 2015.09.30 svn.r3233 for OlexSys, GUI svn.r5103)
;
_cell_angle_alpha 90
_cell_angle_beta 93.729(2)
_cell_angle_gamma 90
_cell_formula_units_Z 4
_cell_length_a 30.285(3)
_cell_length_b 26.445(2)
_cell_length_c 17.9449(13)
_cell_measurement_reflns_used 9029
_cell_measurement_temperature 296(2)
_cell_measurement_theta_max 31.10
_cell_measurement_theta_min 2.30
_cell_volume 14341(2)
_computing_cell_refinement 'SAINT v8.34A (Bruker, 2013)'
_computing_data_reduction 'SAINT v8.34A (Bruker, 2013)'
_computing_molecular_graphics 'Olex2 (Dolomanov et al., 2009)'
_computing_publication_material 'Olex2 (Dolomanov et al., 2009)'
_computing_structure_refinement 'ShelXL (Sheldrick, 2015)'
_computing_structure_solution 'ShelXT (Sheldrick, 2015)'
_diffrn_ambient_temperature 296.15
_diffrn_measured_fraction_theta_full 0.998
_diffrn_measured_fraction_theta_max 0.988
_diffrn_measurement_device_type 'Bruker APEX-II CCD'
_diffrn_measurement_method '\f and \w scans'
_diffrn_radiation_type MoK\a
_diffrn_radiation_wavelength 0.71073
_diffrn_reflns_av_R_equivalents 0.1071
_diffrn_reflns_av_unetI/netI 0.0771
_diffrn_reflns_Laue_measured_fraction_full 0.998
_diffrn_reflns_Laue_measured_fraction_max 0.988
_diffrn_reflns_limit_h_max 45
_diffrn_reflns_limit_h_min -44
_diffrn_reflns_limit_k_max 39
_diffrn_reflns_limit_k_min -40
_diffrn_reflns_limit_l_max 26
_diffrn_reflns_limit_l_min -27
_diffrn_reflns_number 421078
_diffrn_reflns_point_group_measured_fraction_full 0.998
_diffrn_reflns_point_group_measured_fraction_max 0.988
_diffrn_reflns_theta_full 26.000
_diffrn_reflns_theta_max 32.580
_diffrn_reflns_theta_min 0.674
_diffrn_standards_number 0
_exptl_absorpt_coefficient_mu 0.578
_exptl_absorpt_correction_T_max 0.7467
_exptl_absorpt_correction_T_min 0.6390
_exptl_absorpt_correction_type multi-scan
_exptl_absorpt_process_details
'SADABS-2014/4 (Bruker,2014/4) was used for absorption correction. wR2(int) was 0.0777 before and 0.0705 after correction. The Ratio of minimum to maximum transmission is 0.8558. The \l/2 correction factor is 0.00150.'
_exptl_crystal_colour yellow
_exptl_crystal_colour_primary yellow
_exptl_crystal_density_diffrn 1.540
_exptl_crystal_description block
_exptl_crystal_F_000 6848
_refine_diff_density_max 2.493
_refine_diff_density_min -2.309
_refine_diff_density_rms 0.136
_refine_ls_extinction_method none
_refine_ls_goodness_of_fit_ref 1.079
_refine_ls_hydrogen_treatment constr
_refine_ls_matrix_type full
_refine_ls_number_parameters 1902
_refine_ls_number_reflns 51632
_refine_ls_number_restraints 81
_refine_ls_restrained_S_all 1.088
_refine_ls_R_factor_all 0.1027
_refine_ls_R_factor_gt 0.0609
_refine_ls_shift/su_max 0.003
_refine_ls_shift/su_mean 0.000
_refine_ls_structure_factor_coef Fsqd
_refine_ls_weighting_details 'w=1/[\s^2^(Fo^2^)+(0.0289P)^2^+54.4319P] where P=(Fo^2^+2Fc^2^)/3'
_refine_ls_weighting_scheme calc
_refine_ls_wR_factor_gt 0.1226
_refine_ls_wR_factor_ref 0.1369
_reflns_Friedel_coverage 0.000
_reflns_number_gt 35841
_reflns_number_total 51632
_reflns_threshold_expression 'I > 2\s(I)'
_cod_data_source_file ic6b00331_si_001.cif
_cod_data_source_block 3
_cod_database_code 4347547
_shelx_space_group_comment
;
The symmetry employed for this shelxl refinement is uniquely defined
by the following loop, which should always be used as a source of
symmetry information in preference to the above space-group names.
They are only intended as comments.
;
_olex2_refinement_description
;
1. Fixed Uiso
 At 1.2 times of:
  All C(H) groups
 At 1.5 times of:
  All C(H,H,H) groups, All O(H) groups
2. Uiso/Uaniso restraints and constraints
Uanis(C6) = Uanis(O3)
Uanis(N1A) = Uanis(C5) = Uanis(O2)
Uanis(S1) = Uanis(C16)
Uanis(N1) = Uanis(C6) = Uanis(C9) = Uanis(C7)
3. Same fragment restrains
{S007, F00I, F00K, F00V, O00S, O00X, O00Y, C04K} sigma for 1-2: 0.02, 1-3: 0.02
as
{S00G, F02A, F04Q, F057, O04R, O05D, O055, C05C}
{S007, F00I, F00K, F00V, O00S, O00X, O00Y, C04K} sigma for 1-2: 0.02, 1-3: 0.02
as
{S1, F7, F11, F17, O4, O04S, O13, C16}
{O02M, N02E, C05A, C05F, C05G} sigma for 1-2: 0.01, 1-3: 0.01
as
{O2, N1A, C5, C8, C18}
{O02M, N02E, C05A, C05F, C05G} sigma for 1-2: 0.01, 1-3: 0.01
as
{O3, N1, C6, C7, C9}
4. Others
 Sof(S1)=Sof(F7)=Sof(F11)=Sof(F17)=Sof(O4)=Sof(O04S)=Sof(O13)=Sof(C16)=1-FVAR(1)
 Sof(S00G)=Sof(F02A)=Sof(F04Q)=Sof(F057)=Sof(O04R)=Sof(O05D)=Sof(O055)=
 Sof(C05C)=FVAR(1)
 Sof(O2)=Sof(N1A)=Sof(C5)=Sof(H5)=Sof(C8)=Sof(H8A)=Sof(H8B)=Sof(H8C)=Sof(C18)=
 Sof(H18A)=Sof(H18B)=Sof(H18C)=1-FVAR(2)
 Sof(O3)=Sof(N1)=Sof(C6)=Sof(H6)=Sof(C7)=Sof(H7A)=Sof(H7B)=Sof(H7C)=Sof(C9)=
 Sof(H9A)=Sof(H9B)=Sof(H9C)=FVAR(2)
5.a Ternary CH refined with riding coordinates:
 C01T(H01T), C02Q(H02Q), C02X(H02X), C03I(H03I), C03R(H03R), C045(H045),
 C01S(H01S), C02H(H02H), C03U(H03), C035(H035), C03C(H0AA), C03Z(H3AA),
 C04C(H04Z), C04J(H5AA), C040(H040), C041(H041), C02T(H02T), C02Y(H02Y),
 C03M(H3BA), C028(H028), C053(H053), C059(H059)
5.b Aromatic/amide H refined with riding coordinates:
 C01I(H01I), C03B(H03B), C03H(H03H), C03S(H03S), C03X(H03X), C03Y(H03Y),
 C04M(H04M), C027(H027), C01K(H01K), C01L(H01L), C01O(H01O), C01P(H01P),
 C01U(H01U), C01Y(H01Y), C02R(H02R), C03A(H03P), C029(H029), C030(H030),
 C02B(H02D), C02C(H02E), C03G(H1AA), C03V(H2AA), C04D(H04), C04E(H4AA),
 C04L(H6AA), C038(H038), C02G(H02G), C02J(H02J), C04F(H5BA), C04H(H6BA),
 C04X(H8BA), C04Z(H9BA), C037(H037), C043(H043), C5(H5), C05A(H05S), C6(H6)
5.c Idealised Me refined as rotating group:
 C02W(H02A,H02B,H02C), C03F(H03A,H03C,H03D), C03J(H03E,H03F,H03G), C03T(H03J,
 H03K,H03L), C04P(H04A,H04B,H04C), C04S(H04D,H04E,H04F), C04Y(H04G,H04H,H04I),
 C031(H03M,H03N,H03O), C01Z(H01A,H01B,H01C), C03K(H03Q,H03T,H03U), C03O(H03V,
 H03W,H03Z), C04G(H04J,H04K,H04L), C04U(H04N,H04O,H04P), C044(H04Q,H04R,H04S),
 C046(H04T,H04U,H04V), C049(H04W,H04X,H04Y), C04N(H7AA,H,HA), C04T(H8AA,HB,HC),
 C04V(H9AA,HD,HE), C04W(H0BA,HF,HG), C042(H1BA,HH,HI), C048(H2BA,HJ,HK),
 C054(H05A,H05B,H05C), C056(H05D,H05E,H05F), C02U(H02F,H02I,H02K), C04B(H4BA,HL,
 HM), C04O(H7BA,HN,HO), C05B(H05G,H05H,H05I), C047(H0CA,HP,HQ), C051(H05J,H05K,
 H05L), C052(H05M,H05N,H05O), C058(H05P,H05Q,H05R), C8(H8A,H8B,H8C), C18(H18A,
 H18B,H18C), C05F(H05T,H05U,H05V), C05G(H05W,H05X,H05Y), C7(H7A,H7B,H7C),
 C9(H9A,H9B,H9C)
5.d Idealised tetrahedral OH refined as rotating group:
 O00M(H00M), O00L(H00L), O00Q(H00Q), O00N(H00N)
;
_shelx_shelxl_version_number 2014/7
_olex2_submission_special_instructions 'No special instructions were received'

loop_
_space_group_symop_operation_xyz
'x, y, z'
'-x, y+1/2, -z+1/2'
'-x, -y, -z'
'x, -y-1/2, z-1/2'

loop_
_atom_site_label
_atom_site_type_symbol
_atom_site_fract_x
_atom_site_fract_y
_atom_site_fract_z
_atom_site_U_iso_or_equiv
_atom_site_adp_type
_atom_site_occupancy
_atom_site_site_symmetry_order
_atom_site_calc_flag
_atom_site_refinement_flags_posn
_atom_site_refinement_flags_occupancy
_atom_site_disorder_assembly
_atom_site_disorder_group
Mo01 Mo 0.23164(2) 0.46926(2) 1.09062(2) 0.01075(5) Uani 1 1 d . . . .
P00D P 0.15015(3) 0.47153(3) 1.04108(5) 0.01616(16) Uani 1 1 d . . . .
P008 P 0.31056(3) 0.45634(3) 1.04961(5) 0.01272(15) Uani 1 1 d . . . .
O00J O 0.27703(8) 0.58284(8) 1.19149(14) 0.0172(5) Uani 1 1 d . . . .
O00M O 0.18589(8) 0.57821(8) 1.18653(14) 0.0165(5) Uani 1 1 d . . . .
H00M H 0.2016 0.6025 1.1782 0.025 Uiso 1 1 calc GR . . .
O00U O 0.22339(9) 0.35665(9) 1.04243(16) 0.0247(6) Uani 1 1 d . . . .
O013 O 0.23112(10) 0.53075(12) 0.94057(16) 0.0336(7) Uani 1 1 d . . . .
C01H C 0.25824(11) 0.54044(12) 1.19282(18) 0.0135(6) Uani 1 1 d . . . .
C01I C 0.35782(12) 0.51081(12) 1.24963(19) 0.0173(6) Uani 1 1 d . . . .
H01I H 0.3458 0.5278 1.2889 0.021 Uiso 1 1 calc R . . .
C01R C 0.34814(11) 0.46744(12) 1.13149(17) 0.0137(6) Uani 1 1 d . . . .
C01T C 0.25978(11) 0.44600(11) 1.20753(17) 0.0124(6) Uani 1 1 d . . . .
H01T H 0.2773 0.4149 1.2141 0.015 Uiso 1 1 calc R . . .
C02D C 0.33012(10) 0.49188(11) 1.19091(18) 0.0125(6) Uani 1 1 d . . . .
C02P C 0.23197(12) 0.50890(14) 0.9956(2) 0.0205(7) Uani 1 1 d . . . .
C02Q C 0.21360(11) 0.44406(12) 1.20799(18) 0.0146(6) Uani 1 1 d . . . .
H02Q H 0.1984 0.4119 1.2151 0.017 Uiso 1 1 calc R . . .
C02W C 0.32848(13) 0.55782(13) 1.0188(2) 0.0238(7) Uani 1 1 d . . . .
H02A H 0.3517 0.5605 1.0576 0.036 Uiso 1 1 calc GR . . .
H02B H 0.3004 0.5630 1.0396 0.036 Uiso 1 1 calc GR . . .
H02C H 0.3327 0.5830 0.9814 0.036 Uiso 1 1 calc GR . . .
C02X C 0.32952(12) 0.50469(13) 0.9831(2) 0.0191(7) Uani 1 1 d . . . .
H02X H 0.3081 0.5048 0.9398 0.023 Uiso 1 1 calc R . . .
C02Z C 0.18916(11) 0.48936(11) 1.19523(17) 0.0133(6) Uani 1 1 d . . . .
C03B C 0.39379(11) 0.45897(13) 1.1323(2) 0.0182(6) Uani 1 1 d . . . .
H03B H 0.4059 0.4412 1.0937 0.022 Uiso 1 1 calc R . . .
C03F C 0.14922(14) 0.40867(15) 0.9158(2) 0.0293(9) Uani 1 1 d . . . .
H03A H 0.1795 0.3999 0.9286 0.044 Uiso 1 1 calc GR . . .
H03C H 0.1481 0.4388 0.8860 0.044 Uiso 1 1 calc GR . . .
H03D H 0.1350 0.3815 0.8880 0.044 Uiso 1 1 calc GR . . .
C03H C 0.42081(11) 0.47762(13) 1.1919(2) 0.0198(7) Uani 1 1 d . . . .
H03H H 0.4512 0.4721 1.1931 0.024 Uiso 1 1 calc R . . .
C03I C 0.32895(12) 0.39544(12) 1.01240(19) 0.0172(6) Uani 1 1 d . . . .
H03I H 0.3605 0.3997 1.0050 0.021 Uiso 1 1 calc R . . .
C03J C 0.14591(12) 0.57715(13) 1.0218(2) 0.0217(7) Uani 1 1 d . . . .
H03E H 0.1771 0.5768 1.0351 0.033 Uiso 1 1 calc GR . . .
H03F H 0.1300 0.5812 1.0661 0.033 Uiso 1 1 calc GR . . .
H03G H 0.1390 0.6047 0.9883 0.033 Uiso 1 1 calc GR . . .
C03Q C 0.21019(11) 0.53644(12) 1.18981(18) 0.0143(6) Uani 1 1 d . . . .
C03R C 0.13246(12) 0.52728(13) 0.9836(2) 0.0206(7) Uani 1 1 d . . . .
H03R H 0.1480 0.5254 0.9374 0.025 Uiso 1 1 calc R . . .
C03S C 0.11721(12) 0.49241(13) 1.2554(2) 0.0228(7) Uani 1 1 d . . . .
H03S H 0.1323 0.5012 1.3003 0.027 Uiso 1 1 calc R . . .
C03T C 0.32623(12) 0.35212(13) 1.0687(2) 0.0204(7) Uani 1 1 d . . . .
H03J H 0.2982 0.3353 1.0609 0.031 Uiso 1 1 calc GR . . .
H03K H 0.3291 0.3655 1.1186 0.031 Uiso 1 1 calc GR . . .
H03L H 0.3497 0.3284 1.0621 0.031 Uiso 1 1 calc GR . . .
C03W C 0.11747(11) 0.47545(12) 1.1226(2) 0.0190(7) Uani 1 1 d . . . .
C03X C 0.07155(12) 0.46838(14) 1.1200(3) 0.0274(8) Uani 1 1 d . . . .
H03X H 0.0561 0.4607 1.0750 0.033 Uiso 1 1 calc R . . .
C03Y C 0.07146(13) 0.48510(15) 1.2517(3) 0.0296(9) Uani 1 1 d . . . .
H03Y H 0.0560 0.4885 1.2946 0.035 Uiso 1 1 calc R . . .
C04M C 0.04919(13) 0.47290(15) 1.1850(3) 0.0320(9) Uani 1 1 d . . . .
H04M H 0.0188 0.4676 1.1832 0.038 Uiso 1 1 calc R . . .
C04P C 0.11927(13) 0.37010(14) 1.0331(3) 0.0296(9) Uani 1 1 d . . . .
H04A H 0.1037 0.3784 1.0764 0.044 Uiso 1 1 calc GR . . .
H04B H 0.1477 0.3562 1.0486 0.044 Uiso 1 1 calc GR . . .
H04C H 0.1026 0.3457 1.0034 0.044 Uiso 1 1 calc GR . . .
C04S C 0.37520(13) 0.49546(16) 0.9539(2) 0.0285(8) Uani 1 1 d . . . .
H04D H 0.3756 0.4629 0.9302 0.043 Uiso 1 1 calc GR . . .
H04E H 0.3973 0.4964 0.9947 0.043 Uiso 1 1 calc GR . . .
H04F H 0.3813 0.5212 0.9183 0.043 Uiso 1 1 calc GR . . .
C04Y C 0.08251(13) 0.52949(15) 0.9609(3) 0.0335(10) Uani 1 1 d . . . .
H04G H 0.0662 0.5316 1.0049 0.050 Uiso 1 1 calc GR . . .
H04H H 0.0739 0.4995 0.9334 0.050 Uiso 1 1 calc GR . . .
H04I H 0.0763 0.5587 0.9301 0.050 Uiso 1 1 calc GR . . .
C022 C 0.22670(11) 0.39867(13) 1.05703(19) 0.0169(6) Uani 1 1 d . . . .
C027 C 0.40313(12) 0.50428(13) 1.2494(2) 0.0195(7) Uani 1 1 d . . . .
H027 H 0.4217 0.5178 1.2877 0.023 Uiso 1 1 calc R . . .
C031 C 0.30712(14) 0.38394(14) 0.9353(2) 0.0247(8) Uani 1 1 d . . . .
H03M H 0.3114 0.4120 0.9026 0.037 Uiso 1 1 calc GR . . .
H03N H 0.2760 0.3785 0.9392 0.037 Uiso 1 1 calc GR . . .
H03O H 0.3202 0.3541 0.9156 0.037 Uiso 1 1 calc GR . . .
C032 C 0.13993(11) 0.48639(11) 1.1910(2) 0.0173(6) Uani 1 1 d . . . .
C036 C 0.28121(11) 0.49288(12) 1.19354(17) 0.0129(6) Uani 1 1 d . . . .
C045 C 0.12545(12) 0.41783(13) 0.9870(2) 0.0227(7) Uani 1 1 d . . . .
H045 H 0.0955 0.4288 0.9702 0.027 Uiso 1 1 calc R . . .
Mo02 Mo 0.55304(2) 0.63632(2) 1.42968(2) 0.00903(5) Uani 1 1 d . . . .
P005 P 0.53725(3) 0.62591(3) 1.28719(4) 0.01173(14) Uani 1 1 d . . . .
P006 P 0.61496(3) 0.63852(3) 1.53589(4) 0.01182(14) Uani 1 1 d . . . .
O00H O 0.50247(8) 0.54466(8) 1.55732(12) 0.0147(4) Uani 1 1 d . . . .
O00L O 0.46364(8) 0.54397(8) 1.41310(13) 0.0134(4) Uani 1 1 d . . . .
H00L H 0.4747 0.5193 1.4349 0.020 Uiso 1 1 calc GR . . .
O011 O 0.62181(9) 0.55490(11) 1.38320(15) 0.0272(6) Uani 1 1 d . . . .
O012 O 0.59630(9) 0.73738(10) 1.38423(15) 0.0253(6) Uani 1 1 d . . . .
C01D C 0.50062(10) 0.58464(11) 1.51972(17) 0.0109(5) Uani 1 1 d . . . .
C01E C 0.58821(11) 0.64449(11) 1.62353(17) 0.0122(5) Uani 1 1 d . . . .
C01F C 0.45150(10) 0.63175(11) 1.32947(17) 0.0119(5) Uani 1 1 d . . . .
C01G C 0.54320(11) 0.63537(11) 1.62000(17) 0.0121(5) Uani 1 1 d . . . .
C01K C 0.50981(10) 0.67914(11) 1.50887(17) 0.0121(5) Uani 1 1 d . . . .
H01K H 0.5188 0.7094 1.5314 0.014 Uiso 1 1 calc R . . .
C01L C 0.40557(11) 0.63368(13) 1.31951(19) 0.0170(6) Uani 1 1 d . . . .
H01L H 0.3884 0.6333 1.3607 0.020 Uiso 1 1 calc R . . .
C01M C 0.51902(10) 0.63209(11) 1.54597(17) 0.0110(5) Uani 1 1 d . . . .
C01O C 0.52043(11) 0.63346(12) 1.68518(18) 0.0164(6) Uani 1 1 d . . . .
H01O H 0.4904 0.6257 1.6827 0.020 Uiso 1 1 calc R . . .
C01P C 0.61054(12) 0.65467(13) 1.69268(18) 0.0176(6) Uani 1 1 d . . . .
H01P H 0.6407 0.6616 1.6955 0.021 Uiso 1 1 calc R . . .
C01S C 0.55171(11) 0.56293(12) 1.24871(17) 0.0143(6) Uani 1 1 d . . . .
H01S H 0.5839 0.5593 1.2559 0.017 Uiso 1 1 calc R . . .
C01U C 0.48718(10) 0.67916(11) 1.43842(18) 0.0125(6) Uani 1 1 d . . . .
H01U H 0.4810 0.7094 1.4135 0.015 Uiso 1 1 calc R . . .
C01X C 0.47363(10) 0.63190(11) 1.40526(17) 0.0114(5) Uani 1 1 d . . . .
C01Y C 0.54280(12) 0.64323(13) 1.75353(19) 0.0198(7) Uani 1 1 d . . . .
H01Y H 0.5277 0.6423 1.7970 0.024 Uiso 1 1 calc R . . .
C01Z C 0.53127(11) 0.51986(12) 1.29150(19) 0.0165(6) Uani 1 1 d . . . .
H01A H 0.4996 0.5230 1.2875 0.025 Uiso 1 1 calc GR . . .
H01B H 0.5417 0.5214 1.3431 0.025 Uiso 1 1 calc GR . . .
H01C H 0.5396 0.4881 1.2708 0.025 Uiso 1 1 calc GR . . .
C02H C 0.64667(11) 0.57825(12) 1.54822(19) 0.0159(6) Uani 1 1 d . . . .
H02H H 0.6613 0.5719 1.5020 0.019 Uiso 1 1 calc R . . .
C02N C 0.58189(11) 0.69888(12) 1.40031(18) 0.0155(6) Uani 1 1 d . . . .
C02R C 0.41099(12) 0.63740(12) 1.18669(19) 0.0189(7) Uani 1 1 d . . . .
H02R H 0.3973 0.6397 1.1389 0.023 Uiso 1 1 calc R . . .
C03A C 0.38541(12) 0.63623(13) 1.2480(2) 0.0202(7) Uani 1 1 d . . . .
H03P H 0.3547 0.6371 1.2411 0.024 Uiso 1 1 calc R . . .
C03K C 0.68803(13) 0.68602(16) 1.4778(2) 0.0289(8) Uani 1 1 d . . . .
H03Q H 0.6711 0.6931 1.4319 0.043 Uiso 1 1 calc GR . . .
H03T H 0.7011 0.6530 1.4752 0.043 Uiso 1 1 calc GR . . .
H03U H 0.7110 0.7109 1.4856 0.043 Uiso 1 1 calc GR . . .
C03O C 0.53957(13) 0.55653(14) 1.16567(19) 0.0226(7) Uani 1 1 d . . . .
H03V H 0.5534 0.5827 1.1384 0.034 Uiso 1 1 calc GR . . .
H03W H 0.5080 0.5587 1.1566 0.034 Uiso 1 1 calc GR . . .
H03Z H 0.5496 0.5241 1.1496 0.034 Uiso 1 1 calc GR . . .
C03U C 0.55983(12) 0.67091(13) 1.22128(19) 0.0183(6) Uani 1 1 d . . . .
H03 H 0.5507 0.6583 1.1713 0.022 Uiso 1 1 calc R . . .
C04G C 0.68246(12) 0.57913(15) 1.6123(2) 0.0235(7) Uani 1 1 d . . . .
H04J H 0.6691 0.5853 1.6585 0.035 Uiso 1 1 calc GR . . .
H04K H 0.7033 0.6055 1.6038 0.035 Uiso 1 1 calc GR . . .
H04L H 0.6975 0.5471 1.6149 0.035 Uiso 1 1 calc GR . . .
C04U C 0.63886(14) 0.74072(13) 1.5551(2) 0.0257(8) Uani 1 1 d . . . .
H04N H 0.6206 0.7399 1.5969 0.038 Uiso 1 1 calc GR . . .
H04O H 0.6214 0.7512 1.5113 0.038 Uiso 1 1 calc GR . . .
H04P H 0.6627 0.7642 1.5651 0.038 Uiso 1 1 calc GR . . .
C020 C 0.59644(11) 0.58393(13) 1.40044(18) 0.0163(6) Uani 1 1 d . . . .
C023 C 0.48030(10) 0.58611(11) 1.44413(17) 0.0112(5) Uani 1 1 d . . . .
C024 C 0.47755(11) 0.63143(11) 1.26834(18) 0.0147(6) Uani 1 1 d . . . .
C029 C 0.58727(13) 0.65429(12) 1.75724(19) 0.0199(7) Uani 1 1 d . . . .
H029 H 0.6019 0.6616 1.8031 0.024 Uiso 1 1 calc R . . .
C030 C 0.45696(12) 0.63513(13) 1.19579(19) 0.0183(6) Uani 1 1 d . . . .
H030 H 0.4739 0.6361 1.1544 0.022 Uiso 1 1 calc R . . .
C035 C 0.65780(12) 0.68773(13) 1.5425(2) 0.0199(7) Uani 1 1 d . . . .
H035 H 0.6767 0.6799 1.5875 0.024 Uiso 1 1 calc R . . .
C044 C 0.61037(13) 0.67011(15) 1.2265(2) 0.0250(8) Uani 1 1 d . . . .
H04Q H 0.6205 0.6366 1.2159 0.037 Uiso 1 1 calc GR . . .
H04R H 0.6212 0.6798 1.2760 0.037 Uiso 1 1 calc GR . . .
H04S H 0.6212 0.6934 1.1910 0.037 Uiso 1 1 calc GR . . .
C046 C 0.61476(12) 0.53417(13) 1.5593(2) 0.0205(7) Uani 1 1 d . . . .
H04T H 0.5930 0.5328 1.5179 0.031 Uiso 1 1 calc GR . . .
H04U H 0.6002 0.5391 1.6047 0.031 Uiso 1 1 calc GR . . .
H04V H 0.6310 0.5030 1.5622 0.031 Uiso 1 1 calc GR . . .
C049 C 0.54003(13) 0.72397(13) 1.2260(2) 0.0238(8) Uani 1 1 d . . . .
H04W H 0.5473 0.7379 1.2747 0.036 Uiso 1 1 calc GR . . .
H04X H 0.5085 0.7221 1.2174 0.036 Uiso 1 1 calc GR . . .
H04Y H 0.5519 0.7452 1.1888 0.036 Uiso 1 1 calc GR . . .
Mo03 Mo 0.27524(2) 0.78630(2) 1.20430(2) 0.01166(5) Uani 1 1 d . . . .
P00B P 0.35219(3) 0.81984(3) 1.18592(5) 0.01537(16) Uani 1 1 d . . . .
P00C P 0.21600(3) 0.77657(3) 1.29737(5) 0.01481(16) Uani 1 1 d . . . .
O00Q O 0.29789(8) 0.66347(9) 1.12456(14) 0.0168(5) Uani 1 1 d . . . .
H00Q H 0.2822 0.6417 1.1417 0.025 Uiso 1 1 calc GR . . .
O00T O 0.20741(8) 0.66869(9) 1.14281(14) 0.0175(5) Uani 1 1 d . . . .
O017 O 0.27191(11) 0.89844(10) 1.25524(18) 0.0347(7) Uani 1 1 d . . . .
O019 O 0.32495(9) 0.72700(11) 1.33583(16) 0.0287(6) Uani 1 1 d . . . .
C01W C 0.16544(11) 0.76228(12) 1.16467(19) 0.0148(6) Uani 1 1 d . . . .
C02B C 0.08625(11) 0.76014(14) 1.1504(2) 0.0214(7) Uani 1 1 d . . . .
H02D H 0.0603 0.7563 1.1202 0.026 Uiso 1 1 calc R . . .
C02C C 0.35877(12) 0.71432(13) 1.02299(19) 0.0194(7) Uani 1 1 d . . . .
H02E H 0.3383 0.6955 0.9937 0.023 Uiso 1 1 calc R . . .
C02L C 0.34451(11) 0.74664(12) 1.07748(18) 0.0153(6) Uani 1 1 d . . . .
C02S C 0.20966(10) 0.75877(12) 1.13345(18) 0.0141(6) Uani 1 1 d . . . .
C02V C 0.37493(11) 0.77580(12) 1.12028(19) 0.0154(6) Uani 1 1 d . . . .
C03C C 0.20419(12) 0.82747(13) 1.3643(2) 0.0201(7) Uani 1 1 d . . . .
H0AA H 0.1814 0.8139 1.3951 0.024 Uiso 1 1 calc R . . .
C03D C 0.27223(12) 0.85663(13) 1.2389(2) 0.0206(7) Uani 1 1 d . . . .
C03G C 0.08391(12) 0.76892(14) 1.2267(2) 0.0234(7) Uani 1 1 d . . . .
H1AA H 0.0565 0.7714 1.2471 0.028 Uiso 1 1 calc R . . .
C03N C 0.16378(11) 0.77022(12) 1.24156(19) 0.0163(6) Uani 1 1 d . . . .
C03V C 0.40357(12) 0.71024(14) 1.0124(2) 0.0219(7) Uani 1 1 d . . . .
H2AA H 0.4132 0.6889 0.9756 0.026 Uiso 1 1 calc R . . .
C03Z C 0.27214(11) 0.79590(12) 1.07659(18) 0.0150(6) Uani 1 1 d . . . .
H3AA H 0.2866 0.8249 1.0545 0.018 Uiso 1 1 calc R . . .
C04C C 0.39484(12) 0.82550(14) 1.2647(2) 0.0217(7) Uani 1 1 d . . . .
H04Z H 0.4184 0.8468 1.2467 0.026 Uiso 1 1 calc R . . .
C04D C 0.12242(12) 0.77390(14) 1.2720(2) 0.0228(7) Uani 1 1 d . . . .
H04 H 0.1209 0.7797 1.3228 0.027 Uiso 1 1 calc R . . .
C04E C 0.42011(11) 0.77134(13) 1.1090(2) 0.0203(7) Uani 1 1 d . . . .
H4AA H 0.4406 0.7909 1.1370 0.024 Uiso 1 1 calc R . . .
C04J C 0.35321(12) 0.88262(13) 1.1354(2) 0.0234(7) Uani 1 1 d . . . .
H5AA H 0.3229 0.8885 1.1148 0.028 Uiso 1 1 calc R . . .
C04L C 0.43413(12) 0.73796(13) 1.0565(2) 0.0218(7) Uani 1 1 d . . . .
H6AA H 0.4642 0.7340 1.0505 0.026 Uiso 1 1 calc R . . .
C04N C 0.18408(13) 0.87527(14) 1.3271(2) 0.0252(8) Uani 1 1 d . . . .
H7AA H 0.1617 0.8886 1.3571 0.038 Uiso 1 1 calc GR . . .
H H 0.1711 0.8669 1.2784 0.038 Uiso 1 1 calc GR . . .
HA H 0.2069 0.9001 1.3226 0.038 Uiso 1 1 calc GR . . .
C04T C 0.18326(14) 0.71383(16) 1.4118(2) 0.0272(8) Uani 1 1 d . . . .
H8AA H 0.1554 0.7128 1.3831 0.041 Uiso 1 1 calc GR . . .
HB H 0.1835 0.7419 1.4458 0.041 Uiso 1 1 calc GR . . .
HC H 0.1874 0.6829 1.4395 0.041 Uiso 1 1 calc GR . . .
C04V C 0.22549(14) 0.67177(14) 1.3132(2) 0.0253(8) Uani 1 1 d . . . .
H9AA H 0.2504 0.6748 1.2831 0.038 Uiso 1 1 calc GR . . .
HD H 0.1991 0.6667 1.2815 0.038 Uiso 1 1 calc GR . . .
HE H 0.2298 0.6434 1.3463 0.038 Uiso 1 1 calc GR . . .
C04W C 0.37695(14) 0.85351(15) 1.3312(2) 0.0283(8) Uani 1 1 d . . . .
H0BA H 0.3559 0.8324 1.3543 0.042 Uiso 1 1 calc GR . . .
HF H 0.3627 0.8842 1.3141 0.042 Uiso 1 1 calc GR . . .
HG H 0.4010 0.8614 1.3669 0.042 Uiso 1 1 calc GR . . .
C025 C 0.29675(10) 0.74980(12) 1.09168(17) 0.0129(6) Uani 1 1 d . . . .
C026 C 0.22851(10) 0.70799(12) 1.13094(17) 0.0133(6) Uani 1 1 d . . . .
C033 C 0.30759(11) 0.75022(13) 1.2885(2) 0.0177(6) Uani 1 1 d . . . .
C034 C 0.27558(10) 0.70651(11) 1.11772(17) 0.0126(6) Uani 1 1 d . . . .
C038 C 0.12670(11) 0.75711(13) 1.1193(2) 0.0197(7) Uani 1 1 d . . . .
H038 H 0.1280 0.7516 1.0683 0.024 Uiso 1 1 calc R . . .
C040 C 0.22088(12) 0.72004(13) 1.35887(19) 0.0192(7) Uani 1 1 d . . . .
H040 H 0.2484 0.7239 1.3903 0.023 Uiso 1 1 calc R . . .
C041 C 0.22825(11) 0.79969(12) 1.09568(18) 0.0153(6) Uani 1 1 d . . . .
H041 H 0.2120 0.8315 1.0885 0.018 Uiso 1 1 calc R . . .
C042 C 0.24431(13) 0.83824(15) 1.4181(2) 0.0254(8) Uani 1 1 d . . . .
H1BA H 0.2356 0.8594 1.4581 0.038 Uiso 1 1 calc GR . . .
HH H 0.2667 0.8551 1.3919 0.038 Uiso 1 1 calc GR . . .
HI H 0.2559 0.8070 1.4383 0.038 Uiso 1 1 calc GR . . .
C048 C 0.41695(12) 0.77570(15) 1.2909(2) 0.0254(8) Uani 1 1 d . . . .
H2BA H 0.4236 0.7559 1.2483 0.038 Uiso 1 1 calc GR . . .
HJ H 0.3972 0.7571 1.3206 0.038 Uiso 1 1 calc GR . . .
HK H 0.4438 0.7830 1.3203 0.038 Uiso 1 1 calc GR . . .
C054 C 0.38210(17) 0.88177(17) 1.0687(3) 0.0424(12) Uani 1 1 d . . . .
H05A H 0.3715 0.8562 1.0340 0.064 Uiso 1 1 calc GR . . .
H05B H 0.4121 0.8745 1.0856 0.064 Uiso 1 1 calc GR . . .
H05C H 0.3808 0.9141 1.0444 0.064 Uiso 1 1 calc GR . . .
C056 C 0.36547(18) 0.92827(16) 1.1838(3) 0.0428(12) Uani 1 1 d . . . .
H05D H 0.3952 0.9245 1.2050 0.064 Uiso 1 1 calc GR . . .
H05E H 0.3456 0.9308 1.2231 0.064 Uiso 1 1 calc GR . . .
H05F H 0.3634 0.9583 1.1538 0.064 Uiso 1 1 calc GR . . .
Mo04 Mo 0.05512(2) 0.35456(2) 0.54929(2) 0.01458(6) Uani 1 1 d . . . .
P00A P 0.12107(3) 0.35557(3) 0.46682(5) 0.01445(15) Uani 1 1 d . . . .
P00F P 0.03641(3) 0.35586(4) 0.68580(6) 0.0271(2) Uani 1 1 d . . . .
O00N O 0.02203(8) 0.45236(9) 0.41033(14) 0.0181(5) Uani 1 1 d . . . .
H00N H 0.0203 0.4775 0.4368 0.027 Uiso 1 1 calc GR . . .
O00P O -0.02952(8) 0.45867(9) 0.53089(14) 0.0186(5) Uani 1 1 d . . . .
O015 O 0.08509(9) 0.24518(10) 0.58844(18) 0.0305(6) Uani 1 1 d . . . .
O018 O 0.12958(10) 0.42067(12) 0.63145(16) 0.0327(7) Uani 1 1 d . . . .
C01J C 0.05235(11) 0.35812(11) 0.35726(19) 0.0152(6) Uani 1 1 d . . . .
C01V C -0.01515(10) 0.41638(12) 0.51213(19) 0.0148(6) Uani 1 1 d . . . .
C02F C 0.09756(11) 0.35061(12) 0.37080(19) 0.0161(6) Uani 1 1 d . . . .
C02G C 0.10457(12) 0.33920(13) 0.2390(2) 0.0218(7) Uani 1 1 d . . . .
H02G H 0.1219 0.3325 0.1992 0.026 Uiso 1 1 calc R . . .
C02I C -0.04625(11) 0.37149(12) 0.6213(2) 0.0210(7) Uani 1 1 d . . . .
C02J C 0.12377(12) 0.34048(13) 0.3115(2) 0.0199(7) Uani 1 1 d . . . .
H02J H 0.1539 0.3346 0.3204 0.024 Uiso 1 1 calc R . . .
C02K C 0.01209(10) 0.41133(12) 0.44899(19) 0.0151(6) Uani 1 1 d . . . .
C02O C -0.02256(10) 0.36971(12) 0.5513(2) 0.0166(6) Uani 1 1 d . . . .
C02T C 0.00973(11) 0.31861(12) 0.4561(2) 0.0196(7) Uani 1 1 d . . . .
H02T H 0.0172 0.2856 0.4357 0.024 Uiso 1 1 calc R . . .
C02U C 0.12384(11) 0.46187(13) 0.4588(2) 0.0198(7) Uani 1 1 d . . . .
H02F H 0.1080 0.4612 0.4107 0.030 Uiso 1 1 calc GR . . .
H02I H 0.1417 0.4919 0.4631 0.030 Uiso 1 1 calc GR . . .
H02K H 0.1032 0.4618 0.4972 0.030 Uiso 1 1 calc GR . . .
C02Y C 0.16406(11) 0.30626(13) 0.4763(2) 0.0192(7) Uani 1 1 d . . . .
H02Y H 0.1875 0.3166 0.4443 0.023 Uiso 1 1 calc R . . .
C03L C -0.02363(12) 0.35769(14) 0.6878(2) 0.0241(8) Uani 1 1 d . . . .
C03M C 0.15355(11) 0.41536(13) 0.4674(2) 0.0178(6) Uani 1 1 d . . . .
H3BA H 0.1697 0.4178 0.5164 0.021 Uiso 1 1 calc R . . .
C04A C 0.07613(12) 0.28666(14) 0.5759(2) 0.0241(8) Uani 1 1 d . . . .
C04B C 0.14828(14) 0.25437(14) 0.4484(2) 0.0287(8) Uani 1 1 d . . . .
H4BA H 0.1240 0.2434 0.4763 0.043 Uiso 1 1 calc GR . . .
HL H 0.1721 0.2305 0.4549 0.043 Uiso 1 1 calc GR . . .
HM H 0.1387 0.2565 0.3964 0.043 Uiso 1 1 calc GR . . .
C04F C 0.05968(13) 0.34784(15) 0.2258(2) 0.0256(8) Uani 1 1 d . . . .
H5BA H 0.0471 0.3473 0.1771 0.031 Uiso 1 1 calc R . . .
C04H C -0.09088(12) 0.38462(13) 0.6199(2) 0.0246(8) Uani 1 1 d . . . .
H6BA H -0.1058 0.3944 0.5753 0.029 Uiso 1 1 calc R . . .
C04O C 0.18808(12) 0.41728(15) 0.4082(2) 0.0250(8) Uani 1 1 d . . . .
H7BA H 0.2077 0.3888 0.4146 0.037 Uiso 1 1 calc GR . . .
HN H 0.2048 0.4480 0.4138 0.037 Uiso 1 1 calc GR . . .
HO H 0.1733 0.4162 0.3592 0.037 Uiso 1 1 calc GR . . .
C04X C -0.04674(14) 0.35504(15) 0.7530(3) 0.0311(9) Uani 1 1 d . . . .
H8BA H -0.0321 0.3451 0.7978 0.037 Uiso 1 1 calc R . . .
C04Z C -0.09108(14) 0.36722(15) 0.7506(3) 0.0318(9) Uani 1 1 d . . . .
H9BA H -0.1064 0.3647 0.7937 0.038 Uiso 1 1 calc R . . .
C05B C 0.03931(18) 0.2773(2) 0.7950(5) 0.087(3) Uani 1 1 d . . . .
H05G H 0.0409 0.2962 0.8408 0.131 Uiso 1 1 calc GR . . .
H05H H 0.0537 0.2453 0.8030 0.131 Uiso 1 1 calc GR . . .
H05I H 0.0089 0.2719 0.7785 0.131 Uiso 1 1 calc GR . . .
C021 C 0.10169(12) 0.39771(14) 0.6013(2) 0.0208(7) Uani 1 1 d . . . .
C028 C -0.01439(11) 0.32139(12) 0.5201(2) 0.0191(7) Uani 1 1 d . . . .
H028 H -0.0240 0.2905 0.5445 0.023 Uiso 1 1 calc R . . .
C037 C 0.03349(12) 0.35727(14) 0.2844(2) 0.0228(7) Uani 1 1 d . . . .
H037 H 0.0033 0.3630 0.2752 0.027 Uiso 1 1 calc R . . .
C039 C 0.02452(11) 0.36347(12) 0.4223(2) 0.0171(6) Uani 1 1 d . . . .
C043 C -0.11276(12) 0.38303(14) 0.6849(3) 0.0288(9) Uani 1 1 d . . . .
H043 H -0.1423 0.3927 0.6844 0.035 Uiso 1 1 calc R . . .
C047 C 0.18536(13) 0.30422(16) 0.5567(2) 0.0275(8) Uani 1 1 d . . . .
H0CA H 0.1948 0.3375 0.5720 0.041 Uiso 1 1 calc GR . . .
HP H 0.2104 0.2819 0.5585 0.041 Uiso 1 1 calc GR . . .
HQ H 0.1641 0.2920 0.5898 0.041 Uiso 1 1 calc GR . . .
C051 C 0.03371(14) 0.46067(17) 0.6901(3) 0.0362(10) Uani 1 1 d . . . .
H05J H 0.0448 0.4602 0.6412 0.054 Uiso 1 1 calc GR . . .
H05K H 0.0428 0.4913 0.7152 0.054 Uiso 1 1 calc GR . . .
H05L H 0.0020 0.4589 0.6858 0.054 Uiso 1 1 calc GR . . .
C052 C 0.11032(14) 0.3072(2) 0.7500(3) 0.0398(12) Uani 1 1 d . . . .
H05M H 0.1210 0.3169 0.7028 0.060 Uiso 1 1 calc GR . . .
H05N H 0.1227 0.2750 0.7648 0.060 Uiso 1 1 calc GR . . .
H05O H 0.1190 0.3322 0.7869 0.060 Uiso 1 1 calc GR . . .
C053 C 0.05224(13) 0.4150(2) 0.7351(2) 0.0381(11) Uani 1 1 d . . . .
H053 H 0.0846 0.4173 0.7365 0.046 Uiso 1 1 calc R . . .
C058 C 0.03900(17) 0.4200(3) 0.8153(3) 0.070(2) Uani 1 1 d . . . .
H05P H 0.0074 0.4176 0.8162 0.105 Uiso 1 1 calc GR . . .
H05Q H 0.0486 0.4523 0.8350 0.105 Uiso 1 1 calc GR . . .
H05R H 0.0526 0.3935 0.8452 0.105 Uiso 1 1 calc GR . . .
C059 C 0.05951(17) 0.3033(3) 0.7426(5) 0.102(4) Uani 1 1 d . . . .
H059 H 0.0573 0.2773 0.7036 0.123 Uiso 1 1 calc R . . .
S00E S 0.04905(3) 0.68663(4) 0.91918(5) 0.02334(18) Uani 1 1 d . . . .
F00O F 0.04787(9) 0.63503(10) 1.04534(14) 0.0378(6) Uani 1 1 d . . . .
F010 F -0.00027(10) 0.69425(10) 1.03363(16) 0.0436(7) Uani 1 1 d . . . .
F014 F -0.00960(10) 0.62511(11) 0.97154(17) 0.0468(7) Uani 1 1 d . . . .
O01B O 0.01528(10) 0.71580(12) 0.88031(17) 0.0356(7) Uani 1 1 d . . . .
O01N O 0.08306(12) 0.71628(15) 0.9573(2) 0.0498(10) Uani 1 1 d . . . .
O01Q O 0.06335(15) 0.64384(13) 0.8796(2) 0.0586(12) Uani 1 1 d . . . .
C03P C 0.02043(13) 0.65908(14) 0.9961(2) 0.0230(7) Uani 1 1 d . . . .
S00G S 0.23924(9) 0.56781(7) 1.47587(13) 0.0456(7) Uani 0.668(4) 1 d D P A 1
F02A F 0.2216(2) 0.4882(2) 1.5546(3) 0.0598(19) Uani 0.668(4) 1 d D P A 1
F04Q F 0.25499(15) 0.54638(17) 1.6170(2) 0.0464(12) Uani 0.668(4) 1 d D P A 1
F057 F 0.2909(2) 0.5028(2) 1.5444(4) 0.078(2) Uani 0.668(4) 1 d D P A 1
O04R O 0.1973(3) 0.5892(3) 1.4957(8) 0.087(4) Uani 0.668(4) 1 d D P A 1
O05D O 0.2373(5) 0.5377(3) 1.4094(4) 0.127(6) Uani 0.668(4) 1 d D P A 1
O055 O 0.2742(2) 0.6040(2) 1.4817(3) 0.0552(19) Uani 0.668(4) 1 d D P A 1
C05C C 0.25233(18) 0.5251(2) 1.5508(3) 0.0266(13) Uani 0.668(4) 1 d D P A 1
S1 S 0.22785(13) 0.56194(18) 1.5203(4) 0.0562(17) Uani 0.332(4) 1 d D P A 2
F7 F 0.3073(3) 0.5327(5) 1.4899(9) 0.137(9) Uani 0.332(4) 1 d D P A 2
F11 F 0.2898(4) 0.6063(4) 1.4462(8) 0.096(6) Uani 0.332(4) 1 d D P A 2
F17 F 0.2599(5) 0.5416(6) 1.3940(8) 0.125(9) Uani 0.332(4) 1 d D P A 2
O4 O 0.2483(3) 0.5859(3) 1.5857(6) 0.051(3) Uani 0.332(4) 1 d D P A 2
O04S O 0.1964(5) 0.5908(8) 1.4756(11) 0.089(9) Uani 0.332(4) 1 d D P A 2
O13 O 0.2184(5) 0.5101(4) 1.5293(10) 0.086(7) Uani 0.332(4) 1 d D P A 2
C16 C 0.2752(4) 0.5609(5) 1.4599(7) 0.0562(17) Uani 0.332(4) 1 d D P A 2
S007 S 0.52404(3) 0.65686(3) 0.96986(4) 0.01711(16) Uani 1 1 d D . . .
F00I F 0.48330(9) 0.58513(10) 0.89014(13) 0.0343(6) Uani 1 1 d D . . .
F00K F 0.51648(9) 0.55875(9) 0.99261(14) 0.0338(6) Uani 1 1 d D . . .
F00V F 0.45526(9) 0.59992(10) 0.99464(16) 0.0391(6) Uani 1 1 d D . . .
O00S O 0.56570(9) 0.64372(10) 0.94059(15) 0.0252(6) Uani 1 1 d D . . .
O00X O 0.52551(10) 0.66739(11) 1.04862(14) 0.0281(6) Uani 1 1 d D . . .
O00Y O 0.49695(9) 0.69096(10) 0.92426(14) 0.0233(5) Uani 1 1 d D . . .
C04K C 0.49328(12) 0.59728(14) 0.9620(2) 0.0231(7) Uani 1 1 d D . . .
S009 S 0.75346(3) 0.69426(3) 1.73042(5) 0.01809(16) Uani 1 1 d . . . .
F00R F 0.71252(9) 0.78019(10) 1.70459(17) 0.0430(7) Uani 1 1 d . . . .
F00Z F 0.73392(11) 0.76841(12) 1.81924(17) 0.0542(9) Uani 1 1 d . . . .
F01A F 0.78115(10) 0.78753(10) 1.7414(2) 0.0631(10) Uani 1 1 d . . . .
O00W O 0.79062(9) 0.68063(11) 1.78027(17) 0.0298(6) Uani 1 1 d . . . .
O01C O 0.76188(11) 0.69426(12) 1.65282(16) 0.0350(7) Uani 1 1 d . . . .
O016 O 0.71214(10) 0.67179(11) 1.74714(18) 0.0319(7) Uani 1 1 d . . . .
C03E C 0.74484(13) 0.76086(14) 1.7492(2) 0.0274(8) Uani 1 1 d . . . .
O2 O -0.3377(2) 0.5441(3) 0.2224(4) 0.053(2) Uani 0.522(11) 1 d D P B 2
N1A N -0.2662(2) 0.5590(5) 0.2596(8) 0.053(2) Uani 0.522(11) 1 d D P B 2
C5 C -0.2914(3) 0.5241(4) 0.2227(6) 0.053(2) Uani 0.522(11) 1 d D P B 2
H5 H -0.2821 0.4941 0.2019 0.064 Uiso 0.522(11) 1 calc R P B 2
C8 C -0.2888(5) 0.5981(4) 0.2941(9) 0.099(7) Uani 0.522(11) 1 d D P B 2
H8A H -0.3168 0.6037 0.2674 0.148 Uiso 0.522(11) 1 calc GR P B 2
H8B H -0.2715 0.6285 0.2938 0.148 Uiso 0.522(11) 1 calc GR P B 2
H8C H -0.2934 0.5888 0.3448 0.148 Uiso 0.522(11) 1 calc GR P B 2
C18 C -0.2204(4) 0.5655(9) 0.2449(14) 0.202(16) Uani 0.522(11) 1 d D P B 2
H18A H -0.2038 0.5365 0.2626 0.303 Uiso 0.522(11) 1 calc GR P B 2
H18B H -0.2090 0.5952 0.2700 0.303 Uiso 0.522(11) 1 calc GR P B 2
H18C H -0.2179 0.5691 0.1921 0.303 Uiso 0.522(11) 1 calc GR P B 2
O02M O -0.13206(15) 0.49283(14) 0.2132(2) 0.0576(11) Uani 1 1 d D . . .
N02E N -0.11538(14) 0.43807(15) 0.3101(2) 0.0429(10) Uani 1 1 d D . . .
C05A C -0.1402(2) 0.4736(2) 0.2821(4) 0.071(2) Uani 1 1 d D . . .
H05S H -0.1634 0.4862 0.3082 0.085 Uiso 1 1 calc R . . .
C05F C -0.0803(2) 0.4149(3) 0.2764(5) 0.106(4) Uani 1 1 d D . . .
H05T H -0.0812 0.4242 0.2246 0.159 Uiso 1 1 calc GR . . .
H05U H -0.0830 0.3788 0.2805 0.159 Uiso 1 1 calc GR . . .
H05V H -0.0528 0.4257 0.3008 0.159 Uiso 1 1 calc GR . . .
C05G C -0.1242(3) 0.4208(4) 0.3863(4) 0.107(3) Uani 1 1 d D . . .
H05W H -0.1019 0.4339 0.4214 0.160 Uiso 1 1 calc GR . . .
H05X H -0.1239 0.3845 0.3879 0.160 Uiso 1 1 calc GR . . .
H05Y H -0.1527 0.4328 0.3988 0.160 Uiso 1 1 calc GR . . .
O3 O -0.3196(5) 0.5157(4) 0.2116(8) 0.116(4) Uani 0.478(11) 1 d D P B 1
N1 N -0.2640(4) 0.5607(7) 0.2627(14) 0.116(4) Uani 0.478(11) 1 d D P B 1
C6 C -0.3083(4) 0.5644(5) 0.2553(10) 0.116(4) Uani 0.478(11) 1 d D P B 1
H6 H -0.3269 0.5894 0.2720 0.139 Uiso 0.478(11) 1 calc R P B 1
C7 C -0.2476(5) 0.5162(5) 0.2285(10) 0.116(4) Uani 0.478(11) 1 d D P B 1
H7A H -0.2565 0.4869 0.2551 0.173 Uiso 0.478(11) 1 calc GR P B 1
H7B H -0.2158 0.5176 0.2297 0.173 Uiso 0.478(11) 1 calc GR P B 1
H7C H -0.2593 0.5143 0.1776 0.173 Uiso 0.478(11) 1 calc GR P B 1
C9 C -0.2377(5) 0.5885(5) 0.3157(10) 0.116(4) Uani 0.478(11) 1 d D P B 1
H9A H -0.2486 0.6226 0.3176 0.173 Uiso 0.478(11) 1 calc GR P B 1
H9B H -0.2076 0.5889 0.3017 0.173 Uiso 0.478(11) 1 calc GR P B 1
H9C H -0.2389 0.5731 0.3640 0.173 Uiso 0.478(11) 1 calc GR P B 1

loop_
_atom_site_aniso_label
_atom_site_aniso_U_11
_atom_site_aniso_U_22
_atom_site_aniso_U_33
_atom_site_aniso_U_23
_atom_site_aniso_U_13
_atom_site_aniso_U_12
Mo01 0.01218(11) 0.00801(10) 0.01199(12) -0.00004(9) 0.00027(9) 0.00167(9)
P00D 0.0145(4) 0.0117(3) 0.0219(4) -0.0028(3) -0.0017(3) 0.0012(3)
P008 0.0137(4) 0.0111(3) 0.0133(4) -0.0018(3) 0.0003(3) 0.0024(3)
O00J 0.0194(12) 0.0090(10) 0.0230(12) -0.0002(9) 0.0011(9) -0.0012(9)
O00M 0.0175(11) 0.0082(9) 0.0245(13) -0.0007(9) 0.0065(9) 0.0018(8)
O00U 0.0214(13) 0.0153(11) 0.0369(15) -0.0096(11) -0.0009(11) 0.0015(10)
O013 0.0278(15) 0.0458(18) 0.0280(15) 0.0220(13) 0.0072(12) 0.0131(13)
C01H 0.0157(14) 0.0121(13) 0.0128(14) -0.0012(11) 0.0007(11) -0.0004(11)
C01I 0.0216(16) 0.0158(14) 0.0142(15) -0.0022(12) -0.0024(12) -0.0004(12)
C01R 0.0147(14) 0.0138(13) 0.0124(14) -0.0003(11) -0.0009(11) 0.0020(11)
C01T 0.0188(15) 0.0098(12) 0.0086(13) 0.0009(10) 0.0020(11) 0.0009(11)
C02D 0.0139(14) 0.0088(12) 0.0147(14) 0.0008(10) -0.0005(11) 0.0017(10)
C02P 0.0160(15) 0.0237(17) 0.0219(17) 0.0042(14) 0.0034(13) 0.0052(13)
C02Q 0.0179(15) 0.0128(13) 0.0134(14) 0.0003(11) 0.0037(11) 0.0006(11)
C02W 0.030(2) 0.0160(15) 0.0251(19) 0.0033(13) 0.0039(15) -0.0026(14)
C02X 0.0177(16) 0.0207(16) 0.0192(16) 0.0020(13) 0.0038(13) 0.0001(13)
C02Z 0.0157(14) 0.0114(13) 0.0131(14) 0.0002(11) 0.0035(11) 0.0000(11)
C03B 0.0159(15) 0.0168(15) 0.0218(17) -0.0041(12) 0.0003(12) 0.0033(12)
C03F 0.032(2) 0.0235(18) 0.031(2) -0.0113(16) -0.0106(17) 0.0031(16)
C03H 0.0144(15) 0.0185(15) 0.0259(18) -0.0002(13) -0.0035(13) 0.0026(12)
C03I 0.0200(16) 0.0141(14) 0.0176(16) -0.0051(12) 0.0007(12) 0.0046(12)
C03J 0.0214(17) 0.0136(14) 0.0293(19) -0.0004(13) -0.0043(14) 0.0026(13)
C03Q 0.0163(14) 0.0118(13) 0.0154(15) -0.0005(11) 0.0045(11) 0.0008(11)
C03R 0.0199(16) 0.0170(15) 0.0241(18) -0.0012(13) -0.0046(13) 0.0045(13)
C03S 0.0230(17) 0.0151(15) 0.031(2) 0.0039(14) 0.0100(15) 0.0015(13)
C03T 0.0191(16) 0.0148(14) 0.0271(18) -0.0035(13) -0.0004(13) 0.0069(12)
C03W 0.0169(15) 0.0129(14) 0.0274(18) -0.0002(13) 0.0032(13) -0.0008(12)
C03X 0.0157(16) 0.0220(17) 0.044(2) -0.0029(16) 0.0017(15) -0.0015(14)
C03Y 0.0230(19) 0.0216(17) 0.046(3) 0.0096(17) 0.0173(17) 0.0031(14)
C04M 0.0140(16) 0.0259(19) 0.057(3) 0.0015(19) 0.0099(17) -0.0031(14)
C04P 0.0185(17) 0.0170(16) 0.053(3) -0.0056(17) 0.0021(17) -0.0027(13)
C04S 0.0236(19) 0.030(2) 0.033(2) 0.0061(16) 0.0108(16) 0.0009(15)
C04Y 0.026(2) 0.0178(17) 0.055(3) -0.0039(17) -0.0162(19) 0.0055(15)
C022 0.0138(14) 0.0168(15) 0.0201(16) -0.0011(12) 0.0001(12) 0.0014(12)
C027 0.0195(16) 0.0182(15) 0.0196(16) 0.0018(13) -0.0075(13) -0.0037(13)
C031 0.032(2) 0.0227(17) 0.0198(17) -0.0086(14) 0.0021(15) 0.0037(15)
C032 0.0157(15) 0.0071(12) 0.0299(18) 0.0026(12) 0.0068(13) -0.0003(11)
C036 0.0160(14) 0.0130(13) 0.0099(13) 0.0002(11) 0.0009(11) 0.0011(11)
C045 0.0180(16) 0.0169(15) 0.032(2) -0.0091(14) -0.0063(14) 0.0011(13)
Mo02 0.01118(11) 0.00831(10) 0.00763(11) 0.00040(8) 0.00093(8) 0.00021(9)
P005 0.0145(4) 0.0124(3) 0.0083(3) 0.0011(3) 0.0006(3) 0.0001(3)
P006 0.0122(3) 0.0130(3) 0.0102(3) -0.0005(3) 0.0004(3) -0.0024(3)
O00H 0.0199(11) 0.0120(10) 0.0123(10) 0.0038(8) 0.0023(9) 0.0007(9)
O00L 0.0156(11) 0.0098(9) 0.0143(11) 0.0017(8) -0.0021(8) -0.0007(8)
O011 0.0265(14) 0.0352(15) 0.0191(13) -0.0098(11) -0.0047(10) 0.0160(12)
O012 0.0332(15) 0.0205(12) 0.0219(13) 0.0036(10) -0.0016(11) -0.0112(11)
C01D 0.0116(13) 0.0117(13) 0.0095(13) 0.0020(10) 0.0023(10) 0.0000(10)
C01E 0.0174(14) 0.0108(13) 0.0085(13) 0.0005(10) 0.0018(11) 0.0002(11)
C01F 0.0154(14) 0.0099(12) 0.0103(13) 0.0008(10) -0.0009(11) 0.0006(11)
C01G 0.0187(14) 0.0067(12) 0.0106(13) 0.0002(10) -0.0003(11) 0.0010(11)
C01K 0.0135(13) 0.0097(12) 0.0134(14) -0.0010(10) 0.0039(11) 0.0008(10)
C01L 0.0159(15) 0.0181(15) 0.0169(15) 0.0015(12) -0.0007(12) 0.0005(12)
C01M 0.0120(13) 0.0108(12) 0.0106(13) -0.0007(10) 0.0033(10) 0.0011(10)
C01O 0.0187(15) 0.0181(15) 0.0129(14) -0.0001(12) 0.0047(12) 0.0007(12)
C01P 0.0194(16) 0.0194(15) 0.0137(15) -0.0001(12) -0.0010(12) -0.0021(12)
C01S 0.0162(14) 0.0164(14) 0.0103(14) -0.0029(11) 0.0012(11) 0.0025(11)
C01U 0.0138(14) 0.0082(12) 0.0155(14) 0.0007(10) 0.0021(11) 0.0038(10)
C01X 0.0102(13) 0.0104(12) 0.0139(14) -0.0010(10) 0.0021(10) 0.0010(10)
C01Y 0.0287(18) 0.0187(15) 0.0125(15) 0.0007(12) 0.0040(13) 0.0069(14)
C01Z 0.0208(16) 0.0118(13) 0.0169(15) -0.0018(11) 0.0022(12) 0.0007(12)
C02H 0.0139(14) 0.0184(15) 0.0151(15) 0.0000(12) -0.0012(11) 0.0027(12)
C02N 0.0190(15) 0.0172(14) 0.0102(14) 0.0015(11) -0.0002(11) -0.0021(12)
C02R 0.0241(17) 0.0154(14) 0.0162(15) 0.0020(12) -0.0068(13) 0.0000(13)
C03A 0.0175(15) 0.0183(15) 0.0236(17) 0.0013(13) -0.0078(13) 0.0023(13)
C03K 0.0210(18) 0.034(2) 0.032(2) 0.0022(17) 0.0068(15) -0.0095(16)
C03O 0.033(2) 0.0229(17) 0.0122(15) -0.0039(13) 0.0005(14) 0.0065(15)
C03U 0.0242(17) 0.0186(15) 0.0120(15) 0.0053(12) 0.0002(12) -0.0022(13)
C04G 0.0191(17) 0.0274(18) 0.0228(18) -0.0012(14) -0.0079(14) 0.0034(14)
C04U 0.040(2) 0.0188(16) 0.0178(17) -0.0036(13) 0.0017(15) -0.0131(16)
C020 0.0176(15) 0.0206(15) 0.0104(14) -0.0011(12) -0.0012(11) 0.0036(12)
C023 0.0118(13) 0.0107(12) 0.0113(13) 0.0007(10) 0.0025(10) 0.0000(10)
C024 0.0176(15) 0.0109(13) 0.0151(14) -0.0001(11) -0.0028(11) 0.0029(11)
C029 0.0331(19) 0.0152(14) 0.0109(14) -0.0008(12) -0.0019(13) 0.0035(13)
C030 0.0233(16) 0.0168(14) 0.0140(15) 0.0001(12) -0.0042(12) 0.0010(13)
C035 0.0198(16) 0.0216(16) 0.0180(16) -0.0006(13) -0.0010(13) -0.0097(13)
C044 0.0260(19) 0.0284(19) 0.0214(18) 0.0056(15) 0.0087(14) -0.0042(15)
C046 0.0258(18) 0.0144(14) 0.0203(17) 0.0055(12) -0.0043(14) -0.0013(13)
C049 0.032(2) 0.0163(15) 0.0224(18) 0.0063(13) -0.0024(15) -0.0041(14)
Mo03 0.01116(11) 0.01030(11) 0.01336(12) -0.00066(9) -0.00049(9) -0.00081(9)
P00B 0.0130(4) 0.0134(4) 0.0196(4) 0.0001(3) 0.0003(3) -0.0027(3)
P00C 0.0129(4) 0.0167(4) 0.0147(4) -0.0029(3) 0.0002(3) -0.0011(3)
O00Q 0.0144(11) 0.0127(10) 0.0234(12) 0.0026(9) 0.0027(9) 0.0014(8)
O00T 0.0149(11) 0.0139(10) 0.0238(13) -0.0011(9) 0.0016(9) -0.0011(9)
O017 0.0445(18) 0.0139(12) 0.0466(19) -0.0083(12) 0.0099(15) -0.0036(12)
O019 0.0211(13) 0.0355(15) 0.0289(15) 0.0115(12) -0.0031(11) 0.0005(11)
C01W 0.0139(14) 0.0111(13) 0.0192(16) -0.0013(11) 0.0005(12) 0.0005(11)
C02B 0.0118(15) 0.0231(17) 0.0287(19) -0.0035(14) -0.0036(13) -0.0005(13)
C02C 0.0206(16) 0.0201(15) 0.0176(16) 0.0008(13) 0.0030(13) 0.0013(13)
C02L 0.0128(14) 0.0165(14) 0.0166(15) 0.0032(12) 0.0006(11) -0.0013(11)
C02S 0.0112(13) 0.0145(13) 0.0161(15) -0.0033(11) -0.0038(11) -0.0005(11)
C02V 0.0148(14) 0.0134(14) 0.0183(15) 0.0020(11) 0.0039(12) -0.0015(11)
C03C 0.0189(16) 0.0220(16) 0.0193(16) -0.0052(13) 0.0003(13) 0.0004(13)
C03D 0.0218(17) 0.0150(15) 0.0253(18) -0.0027(13) 0.0027(14) -0.0020(13)
C03G 0.0114(15) 0.0272(18) 0.032(2) -0.0069(15) 0.0034(13) -0.0001(13)
C03N 0.0127(14) 0.0163(14) 0.0198(16) -0.0034(12) -0.0005(12) -0.0016(11)
C03V 0.0213(17) 0.0226(17) 0.0226(17) 0.0026(14) 0.0074(14) 0.0012(14)
C03Z 0.0189(15) 0.0134(14) 0.0124(14) 0.0019(11) -0.0019(12) -0.0006(11)
C04C 0.0154(15) 0.0245(17) 0.0247(18) -0.0034(14) -0.0025(13) -0.0061(13)
C04D 0.0154(16) 0.0282(18) 0.0247(18) -0.0077(15) 0.0010(13) 0.0013(13)
C04E 0.0153(15) 0.0181(15) 0.0277(18) 0.0023(13) 0.0041(13) -0.0050(12)
C04J 0.0183(16) 0.0169(15) 0.035(2) 0.0040(14) 0.0037(15) -0.0028(13)
C04L 0.0164(16) 0.0205(16) 0.0294(19) 0.0034(14) 0.0082(14) -0.0001(13)
C04N 0.0219(18) 0.0233(17) 0.030(2) -0.0084(15) -0.0015(15) 0.0048(14)
C04T 0.031(2) 0.034(2) 0.0174(17) 0.0024(15) 0.0062(15) -0.0046(17)
C04V 0.037(2) 0.0172(16) 0.0221(18) -0.0006(13) 0.0057(16) -0.0062(15)
C04W 0.0277(19) 0.0293(19) 0.027(2) -0.0094(16) -0.0032(16) -0.0033(16)
C025 0.0147(14) 0.0127(13) 0.0112(14) 0.0000(11) 0.0001(11) -0.0010(11)
C026 0.0145(14) 0.0125(13) 0.0127(14) -0.0013(11) -0.0013(11) -0.0009(11)
C033 0.0130(14) 0.0183(15) 0.0216(17) -0.0017(13) 0.0011(12) -0.0026(12)
C034 0.0124(13) 0.0121(13) 0.0130(14) -0.0018(11) -0.0020(11) -0.0002(11)
C038 0.0174(16) 0.0205(16) 0.0207(17) -0.0043(13) -0.0031(13) 0.0017(13)
C040 0.0196(16) 0.0220(16) 0.0159(15) -0.0004(13) 0.0016(12) -0.0030(13)
C041 0.0153(14) 0.0136(13) 0.0165(15) -0.0001(11) -0.0021(12) 0.0037(11)
C042 0.0279(19) 0.0269(18) 0.0206(18) -0.0110(14) -0.0061(15) 0.0006(15)
C048 0.0181(17) 0.0286(19) 0.029(2) 0.0011(15) -0.0060(14) 0.0006(14)
C054 0.044(3) 0.028(2) 0.057(3) 0.025(2) 0.025(2) 0.0102(19)
C056 0.054(3) 0.0191(19) 0.054(3) 0.0024(19) -0.003(2) -0.0136(19)
Mo04 0.01130(12) 0.00930(11) 0.02348(14) 0.00011(10) 0.00367(10) -0.00046(9)
P00A 0.0114(3) 0.0142(4) 0.0177(4) -0.0053(3) 0.0015(3) -0.0016(3)
P00F 0.0182(4) 0.0405(6) 0.0237(5) 0.0172(4) 0.0094(4) 0.0114(4)
O00N 0.0216(12) 0.0111(10) 0.0217(12) -0.0007(9) 0.0028(10) -0.0012(9)
O00P 0.0173(11) 0.0108(10) 0.0280(13) -0.0026(9) 0.0038(10) 0.0012(9)
O015 0.0253(14) 0.0158(12) 0.0507(19) 0.0049(12) 0.0038(13) 0.0058(10)
O018 0.0311(15) 0.0456(18) 0.0223(14) -0.0146(13) 0.0089(12) -0.0162(13)
C01J 0.0163(14) 0.0049(12) 0.0243(16) -0.0041(11) -0.0004(12) 0.0006(11)
C01V 0.0107(13) 0.0118(13) 0.0217(16) -0.0003(11) 0.0001(12) -0.0019(11)
C02F 0.0153(14) 0.0111(13) 0.0218(16) -0.0079(12) -0.0007(12) -0.0021(11)
C02G 0.0234(17) 0.0198(16) 0.0218(17) -0.0064(13) -0.0003(14) 0.0017(13)
C02I 0.0131(15) 0.0120(14) 0.039(2) 0.0034(13) 0.0071(14) -0.0010(11)
C02J 0.0176(16) 0.0176(15) 0.0243(18) -0.0052(13) -0.0012(13) 0.0000(12)
C02K 0.0119(14) 0.0133(13) 0.0201(16) -0.0008(12) 0.0010(12) -0.0005(11)
C02O 0.0084(13) 0.0142(14) 0.0274(18) 0.0011(12) 0.0021(12) -0.0009(11)
C02T 0.0140(15) 0.0129(14) 0.0319(19) -0.0067(13) 0.0005(13) -0.0018(12)
C02U 0.0170(15) 0.0181(15) 0.0244(18) -0.0040(13) 0.0031(13) -0.0042(12)
C02Y 0.0149(15) 0.0216(16) 0.0214(17) -0.0015(13) 0.0032(12) 0.0056(12)
C03L 0.0200(17) 0.0206(16) 0.033(2) 0.0103(15) 0.0107(15) 0.0052(14)
C03M 0.0141(15) 0.0194(15) 0.0201(16) -0.0057(13) 0.0026(12) -0.0078(12)
C04A 0.0148(15) 0.0179(16) 0.040(2) 0.0011(15) 0.0019(14) 0.0014(13)
C04B 0.031(2) 0.0201(17) 0.035(2) -0.0045(15) 0.0008(17) 0.0075(15)
C04F 0.0275(19) 0.0264(18) 0.0220(18) -0.0055(14) -0.0060(15) 0.0033(15)
C04H 0.0147(16) 0.0166(16) 0.043(2) -0.0043(15) 0.0081(15) -0.0023(13)
C04O 0.0206(17) 0.0254(18) 0.030(2) -0.0099(15) 0.0096(15) -0.0093(14)
C04X 0.031(2) 0.0234(18) 0.042(2) 0.0128(17) 0.0188(18) 0.0078(16)
C04Z 0.027(2) 0.0200(17) 0.052(3) -0.0020(17) 0.0233(19) -0.0010(15)
C05B 0.028(3) 0.046(3) 0.184(8) 0.076(4) -0.014(4) -0.010(2)
C021 0.0222(17) 0.0235(17) 0.0178(16) -0.0036(13) 0.0103(13) -0.0029(14)
C028 0.0119(14) 0.0114(14) 0.034(2) 0.0000(13) 0.0002(13) -0.0013(11)
C037 0.0163(16) 0.0221(17) 0.0292(19) -0.0032(14) -0.0047(14) 0.0009(13)
C039 0.0114(13) 0.0135(14) 0.0258(17) -0.0027(12) -0.0020(12) -0.0019(11)
C043 0.0149(16) 0.0178(16) 0.055(3) -0.0037(17) 0.0151(17) -0.0018(13)
C047 0.0194(17) 0.034(2) 0.028(2) 0.0010(16) -0.0023(15) 0.0054(15)
C051 0.024(2) 0.044(3) 0.041(2) -0.025(2) -0.0015(17) 0.0032(18)
C052 0.027(2) 0.057(3) 0.036(2) 0.028(2) 0.0112(18) 0.019(2)
C053 0.0144(17) 0.080(4) 0.0198(19) -0.007(2) -0.0017(14) 0.001(2)
C058 0.032(3) 0.162(7) 0.017(2) -0.027(3) 0.0086(18) -0.024(3)
C059 0.027(3) 0.162(7) 0.122(6) 0.126(6) 0.037(3) 0.047(4)
S00E 0.0238(4) 0.0225(4) 0.0238(4) 0.0004(3) 0.0022(3) 0.0012(3)
F00O 0.0432(15) 0.0414(15) 0.0296(13) 0.0120(11) 0.0078(11) 0.0118(12)
F010 0.0551(18) 0.0358(14) 0.0425(16) -0.0035(12) 0.0223(13) 0.0156(13)
F014 0.0459(17) 0.0441(16) 0.0506(17) -0.0017(13) 0.0042(13) -0.0252(13)
O01B 0.0363(17) 0.0364(16) 0.0325(16) 0.0057(13) -0.0107(13) 0.0016(13)
O01N 0.0388(19) 0.066(2) 0.042(2) 0.0164(18) -0.0141(15) -0.0267(18)
O01Q 0.103(3) 0.0275(17) 0.051(2) 0.0092(15) 0.048(2) 0.0225(19)
C03P 0.0223(17) 0.0217(17) 0.0249(18) -0.0047(14) 0.0010(14) 0.0002(14)
S00G 0.0716(16) 0.0225(8) 0.0404(12) 0.0046(8) -0.0134(11) -0.0177(9)
F02A 0.082(4) 0.042(3) 0.052(3) 0.006(3) -0.019(3) -0.034(3)
F04Q 0.060(3) 0.048(3) 0.031(2) -0.0073(19) 0.0000(19) -0.015(2)
F057 0.074(4) 0.077(4) 0.085(4) 0.006(3) 0.030(3) 0.037(3)
O04R 0.071(7) 0.042(4) 0.143(10) 0.040(5) -0.038(6) -0.003(4)
O05D 0.304(18) 0.032(4) 0.038(4) 0.013(3) -0.054(7) -0.066(7)
O055 0.096(6) 0.026(3) 0.042(4) -0.008(2) -0.003(3) -0.024(3)
C05C 0.023(3) 0.035(3) 0.021(3) -0.013(2) -0.003(2) 0.001(2)
S1 0.0294(19) 0.043(2) 0.097(5) -0.041(3) 0.009(2) -0.0044(16)
F7 0.037(7) 0.128(14) 0.24(2) -0.125(15) -0.026(10) 0.048(8)
F11 0.051(7) 0.114(12) 0.127(15) -0.063(11) 0.032(8) -0.003(7)
F17 0.099(12) 0.112(15) 0.157(18) -0.110(14) -0.032(11) 0.046(11)
O4 0.041(6) 0.020(5) 0.089(9) -0.022(5) -0.023(6) -0.003(4)
O04S 0.030(9) 0.17(2) 0.074(12) 0.021(12) 0.019(8) 0.033(11)
O13 0.044(8) 0.041(9) 0.17(2) -0.055(10) -0.002(11) -0.002(7)
C16 0.0294(19) 0.043(2) 0.097(5) -0.041(3) 0.009(2) -0.0044(16)
S007 0.0184(4) 0.0225(4) 0.0105(3) 0.0002(3) 0.0006(3) 0.0066(3)
F00I 0.0426(15) 0.0374(14) 0.0221(12) -0.0038(10) -0.0036(10) -0.0089(11)
F00K 0.0450(15) 0.0237(11) 0.0324(13) 0.0062(10) 0.0004(11) 0.0079(11)
F00V 0.0328(14) 0.0382(14) 0.0486(16) 0.0039(12) 0.0183(12) -0.0026(11)
O00S 0.0195(12) 0.0280(14) 0.0286(14) -0.0009(11) 0.0059(10) 0.0067(11)
O00X 0.0387(16) 0.0349(15) 0.0105(12) 0.0000(11) -0.0002(11) 0.0085(13)
O00Y 0.0251(13) 0.0260(13) 0.0185(12) 0.0040(10) -0.0013(10) 0.0101(11)
C04K 0.0243(18) 0.0266(18) 0.0186(17) 0.0025(14) 0.0038(14) 0.0013(14)
S009 0.0172(4) 0.0149(4) 0.0222(4) -0.0015(3) 0.0012(3) 0.0006(3)
F00R 0.0410(15) 0.0303(13) 0.0557(18) 0.0002(12) -0.0123(13) 0.0172(12)
F00Z 0.061(2) 0.0571(19) 0.0426(17) -0.0315(14) -0.0085(14) 0.0222(16)
F01A 0.0413(17) 0.0230(13) 0.124(3) -0.0031(16) -0.0045(18) -0.0129(12)
O00W 0.0207(13) 0.0295(14) 0.0383(16) 0.0057(12) -0.0048(12) 0.0075(11)
O01C 0.0389(17) 0.0418(17) 0.0252(15) -0.0042(13) 0.0091(13) 0.0115(14)
O016 0.0248(14) 0.0276(14) 0.0429(18) 0.0049(13) -0.0015(13) -0.0088(12)
C03E 0.0226(18) 0.0180(16) 0.041(2) -0.0089(15) -0.0040(16) 0.0041(14)
O2 0.042(3) 0.059(4) 0.058(4) 0.017(3) -0.006(2) 0.005(2)
N1A 0.042(3) 0.059(4) 0.058(4) 0.017(3) -0.006(2) 0.005(2)
C5 0.042(3) 0.059(4) 0.058(4) 0.017(3) -0.006(2) 0.005(2)
C8 0.111(14) 0.068(10) 0.122(14) 0.018(9) 0.048(11) 0.056(9)
C18 0.048(11) 0.33(4) 0.24(3) 0.07(3) 0.060(15) -0.002(17)
O02M 0.073(3) 0.046(2) 0.052(2) 0.0121(18) -0.013(2) 0.001(2)
N02E 0.040(2) 0.034(2) 0.053(3) 0.0062(18) -0.0116(19) -0.0022(17)
C05A 0.045(3) 0.061(4) 0.103(6) -0.044(4) -0.018(3) 0.005(3)
C05F 0.050(4) 0.082(5) 0.181(9) -0.080(6) -0.036(5) 0.029(4)
C05G 0.119(8) 0.148(9) 0.053(4) 0.018(5) 0.004(5) -0.042(7)
O3 0.126(8) 0.054(4) 0.154(8) 0.018(4) -0.088(6) -0.025(4)
N1 0.126(8) 0.054(4) 0.154(8) 0.018(4) -0.088(6) -0.025(4)
C6 0.126(8) 0.054(4) 0.154(8) 0.018(4) -0.088(6) -0.025(4)
C7 0.126(8) 0.054(4) 0.154(8) 0.018(4) -0.088(6) -0.025(4)
C9 0.126(8) 0.054(4) 0.154(8) 0.018(4) -0.088(6) -0.025(4)

loop_
_atom_type_symbol
_atom_type_description
_atom_type_scat_dispersion_real
_atom_type_scat_dispersion_imag
_atom_type_scat_source
C C 0.0033 0.0016 'International Tables Vol C Tables 4.2.6.8 and 6.1.1.4'
H H 0.0000 0.0000 'International Tables Vol C Tables 4.2.6.8 and 6.1.1.4'
F F 0.0171 0.0103 'International Tables Vol C Tables 4.2.6.8 and 6.1.1.4'
Mo Mo -1.6832 0.6857 'International Tables Vol C Tables 4.2.6.8 and 6.1.1.4'
N N 0.0061 0.0033 'International Tables Vol C Tables 4.2.6.8 and 6.1.1.4'
O O 0.0106 0.0060 'International Tables Vol C Tables 4.2.6.8 and 6.1.1.4'
P P 0.1023 0.0942 'International Tables Vol C Tables 4.2.6.8 and 6.1.1.4'
S S 0.1246 0.1234 'International Tables Vol C Tables 4.2.6.8 and 6.1.1.4'

loop_
_geom_angle_atom_site_label_1
_geom_angle_atom_site_label_2
_geom_angle_atom_site_label_3
_geom_angle
P00D Mo01 P008 142.63(3)
P00D Mo01 C03Q 86.81(7)
P008 Mo01 C03Q 124.05(7)
C01T Mo01 P00D 127.85(8)
C01T Mo01 P008 85.94(8)
C01T Mo01 C02Q 35.40(11)
C01T Mo01 C02Z 62.05(11)
C01T Mo01 C03Q 69.85(10)
C01T Mo01 C036 35.48(10)
C02P Mo01 P00D 75.58(10)
C02P Mo01 P008 76.66(10)
C02P Mo01 C01T 153.66(13)
C02P Mo01 C02Q 160.54(13)
C02P Mo01 C02Z 125.60(13)
C02P Mo01 C03Q 103.79(13)
C02P Mo01 C036 118.97(13)
C02Q Mo01 P00D 92.49(8)
C02Q Mo01 P008 120.19(8)
C02Q Mo01 C02Z 34.98(11)
C02Q Mo01 C03Q 59.55(10)
C02Q Mo01 C036 62.85(11)
C02Z Mo01 P00D 73.39(8)
C02Z Mo01 P008 143.94(8)
C02Z Mo01 C03Q 32.05(10)
C022 Mo01 P00D 82.17(10)
C022 Mo01 P008 80.76(10)
C022 Mo01 C01T 92.42(12)
C022 Mo01 C02P 103.91(15)
C022 Mo01 C02Q 89.31(13)
C022 Mo01 C02Z 114.58(13)
C022 Mo01 C03Q 146.47(13)
C022 Mo01 C036 121.19(12)
C036 Mo01 P00D 143.47(8)
C036 Mo01 P008 72.92(8)
C036 Mo01 C02Z 71.30(11)
C036 Mo01 C03Q 57.94(10)
C03R P00D Mo01 116.52(12)
C03W P00D Mo01 106.47(12)
C03W P00D C03R 104.40(17)
C03W P00D C045 104.05(17)
C045 P00D Mo01 120.67(12)
C045 P00D C03R 103.02(16)
C01R P008 Mo01 106.94(11)
C01R P008 C02X 101.73(16)
C01R P008 C03I 104.19(15)
C02X P008 Mo01 115.02(11)
C03I P008 Mo01 121.91(12)
C03I P008 C02X 104.75(16)
C03Q O00M H00M 109.5
O00J C01H C03Q 121.0(3)
O00J C01H C036 124.1(3)
C036 C01H C03Q 114.8(3)
C02D C01I H01I 120.0
C027 C01I H01I 120.0
C027 C01I C02D 120.0(3)
C02D C01R P008 116.0(2)
C02D C01R C03B 120.3(3)
C03B C01R P008 123.1(3)
Mo01 C01T H01T 120.0
C02Q C01T Mo01 72.76(18)
C02Q C01T H01T 120.0
C02Q C01T C036 119.9(3)
C036 C01T Mo01 75.69(17)
C036 C01T H01T 120.0
C01I C02D C036 121.4(3)
C01R C02D C01I 120.0(3)
C01R C02D C036 118.4(3)
O013 C02P Mo01 178.0(4)
Mo01 C02Q H02Q 120.7
C01T C02Q Mo01 71.83(18)
C01T C02Q H02Q 120.7
C01T C02Q C02Z 118.6(3)
C02Z C02Q Mo01 76.16(18)
C02Z C02Q H02Q 120.7
H02A C02W H02B 109.5
H02A C02W H02C 109.5
H02B C02W H02C 109.5
C02X C02W H02A 109.5
C02X C02W H02B 109.5
C02X C02W H02C 109.5
P008 C02X H02X 107.2
C02W C02X P008 110.1(2)
C02W C02X H02X 107.2
C04S C02X P008 115.6(3)
C04S C02X C02W 109.3(3)
C04S C02X H02X 107.2
C02Q C02Z Mo01 68.86(18)
C02Q C02Z C032 118.3(3)
C03Q C02Z Mo01 82.75(19)
C03Q C02Z C02Q 121.7(3)
C03Q C02Z C032 120.0(3)
C032 C02Z Mo01 122.2(2)
C01R C03B H03B 120.6
C03H C03B C01R 118.8(3)
C03H C03B H03B 120.6
H03A C03F H03C 109.5
H03A C03F H03D 109.5
H03C C03F H03D 109.5
C045 C03F H03A 109.5
C045 C03F H03C 109.5
C045 C03F H03D 109.5
C03B C03H H03H 119.5
C027 C03H C03B 121.0(3)
C027 C03H H03H 119.5
P008 C03I H03I 105.6
C03T C03I P008 112.5(2)
C03T C03I H03I 105.6
C031 C03I P008 112.3(2)
C031 C03I H03I 105.6
C031 C03I C03T 114.2(3)
H03E C03J H03F 109.5
H03E C03J H03G 109.5
H03F C03J H03G 109.5
C03R C03J H03E 109.5
C03R C03J H03F 109.5
C03R C03J H03G 109.5
O00M C03Q Mo01 134.0(2)
O00M C03Q C01H 119.4(3)
O00M C03Q C02Z 119.2(3)
C01H C03Q Mo01 77.51(18)
C02Z C03Q Mo01 65.20(18)
C02Z C03Q C01H 121.2(3)
P00D C03R H03R 107.1
C03J C03R P00D 112.1(2)
C03J C03R H03R 107.1
C03J C03R C04Y 108.3(3)
C04Y C03R P00D 114.8(3)
C04Y C03R H03R 107.1
C03Y C03S H03S 120.4
C032 C03S H03S 120.4
C032 C03S C03Y 119.2(4)
C03I C03T H03J 109.5
C03I C03T H03K 109.5
C03I C03T H03L 109.5
H03J C03T H03K 109.5
H03J C03T H03L 109.5
H03K C03T H03L 109.5
C03X C03W P00D 123.8(3)
C032 C03W P00D 117.3(3)
C032 C03W C03X 118.8(4)
C03W C03X H03X 120.1
C04M C03X C03W 119.9(4)
C04M C03X H03X 120.1
C03S C03Y H03Y 119.9
C04M C03Y C03S 120.2(4)
C04M C03Y H03Y 119.9
C03X C04M H04M 119.6
C03Y C04M C03X 120.8(4)
C03Y C04M H04M 119.6
H04A C04P H04B 109.5
H04A C04P H04C 109.5
H04B C04P H04C 109.5
C045 C04P H04A 109.5
C045 C04P H04B 109.5
C045 C04P H04C 109.5
C02X C04S H04D 109.5
C02X C04S H04E 109.5
C02X C04S H04F 109.5
H04D C04S H04E 109.5
H04D C04S H04F 109.5
H04E C04S H04F 109.5
C03R C04Y H04G 109.5
C03R C04Y H04H 109.5
C03R C04Y H04I 109.5
H04G C04Y H04H 109.5
H04G C04Y H04I 109.5
H04H C04Y H04I 109.5
O00U C022 Mo01 175.3(3)
C01I C027 C03H 119.9(3)
C01I C027 H027 120.1
C03H C027 H027 120.1
C03I C031 H03M 109.5
C03I C031 H03N 109.5
C03I C031 H03O 109.5
H03M C031 H03N 109.5
H03M C031 H03O 109.5
H03N C031 H03O 109.5
C03S C032 C02Z 119.9(3)
C03S C032 C03W 121.0(3)
C03W C032 C02Z 119.0(3)
C01H C036 Mo01 86.70(19)
C01H C036 C02D 119.9(3)
C01T C036 Mo01 68.83(17)
C01T C036 C01H 122.4(3)
C01T C036 C02D 117.1(3)
C02D C036 Mo01 123.3(2)
P00D C045 H045 105.5
C03F C045 P00D 111.4(3)
C03F C045 C04P 113.8(3)
C03F C045 H045 105.5
C04P C045 P00D 114.1(3)
C04P C045 H045 105.5
P005 Mo02 P006 144.09(3)
P005 Mo02 C023 86.61(7)
P006 Mo02 C023 121.10(7)
C01K Mo02 P005 126.10(8)
C01K Mo02 P006 87.02(8)
C01K Mo02 C01M 35.49(10)
C01K Mo02 C01U 35.39(11)
C01K Mo02 C01X 62.30(11)
C01K Mo02 C023 70.65(10)
C01M Mo02 P005 142.78(8)
C01M Mo02 P006 71.98(7)
C01M Mo02 C01X 71.09(10)
C01M Mo02 C023 58.17(10)
C01U Mo02 P005 90.82(8)
C01U Mo02 P006 121.83(8)
C01U Mo02 C01M 62.61(11)
C01U Mo02 C01X 35.19(10)
C01U Mo02 C023 60.15(10)
C01X Mo02 P005 72.42(8)
C01X Mo02 P006 143.06(8)
C01X Mo02 C023 32.27(10)
C02N Mo02 P005 83.16(9)
C02N Mo02 P006 82.21(9)
C02N Mo02 C01K 91.85(13)
C02N Mo02 C01M 119.98(12)
C02N Mo02 C01U 90.36(13)
C02N Mo02 C01X 116.59(12)
C02N Mo02 C020 101.64(15)
C02N Mo02 C023 148.63(12)
C020 Mo02 P005 75.50(9)
C020 Mo02 P006 75.63(9)
C020 Mo02 C01K 156.18(12)
C020 Mo02 C01M 121.61(12)
C020 Mo02 C01U 160.39(12)
C020 Mo02 C01X 125.50(12)
C020 Mo02 C023 104.34(12)
C01S P005 Mo02 115.35(10)
C03U P005 Mo02 120.94(11)
C03U P005 C01S 103.49(16)
C024 P005 Mo02 107.00(11)
C024 P005 C01S 104.87(15)
C024 P005 C03U 103.56(15)
C01E P006 Mo02 107.24(10)
C01E P006 C02H 103.06(15)
C01E P006 C035 103.56(15)
C02H P006 Mo02 114.27(10)
C035 P006 Mo02 122.63(12)
C035 P006 C02H 103.98(16)
C023 O00L H00L 109.5
O00H C01D C01M 123.8(3)
O00H C01D C023 121.8(3)
C01M C01D C023 114.4(3)
C01G C01E P006 116.0(2)
C01G C01E C01P 119.5(3)
C01P C01E P006 124.4(3)
C01L C01F C01X 120.5(3)
C01L C01F C024 120.8(3)
C024 C01F C01X 118.6(3)
C01E C01G C01M 118.8(3)
C01E C01G C01O 120.5(3)
C01O C01G C01M 120.5(3)
Mo02 C01K H01K 122.1
C01M C01K Mo02 75.93(17)
C01M C01K H01K 120.3
C01U C01K Mo02 72.90(18)
C01U C01K H01K 120.3
C01U C01K C01M 119.4(3)
C01F C01L H01L 120.1
C03A C01L C01F 119.8(3)
C03A C01L H01L 120.1
C01D C01M Mo02 86.25(18)
C01D C01M C01G 120.3(3)
C01G C01M Mo02 124.5(2)
C01K C01M Mo02 68.58(17)
C01K C01M C01D 123.1(3)
C01K C01M C01G 116.0(3)
C01G C01O H01O 120.2
C01Y C01O C01G 119.6(3)
C01Y C01O H01O 120.2
C01E C01P H01P 120.2
C029 C01P C01E 119.6(3)
C029 C01P H01P 120.2
P005 C01S H01S 107.1
C01Z C01S P005 111.5(2)
C01Z C01S H01S 107.1
C03O C01S P005 114.5(2)
C03O C01S H01S 107.1
C03O C01S C01Z 109.2(3)
Mo02 C01U H01U 122.5
C01K C01U Mo02 71.72(17)
C01K C01U H01U 120.5
C01K C01U C01X 119.0(3)
C01X C01U Mo02 76.64(17)
C01X C01U H01U 120.5
C01F C01X Mo02 123.6(2)
C01U C01X Mo02 68.17(17)
C01U C01X C01F 119.0(3)
C023 C01X Mo02 80.94(18)
C023 C01X C01F 119.8(3)
C023 C01X C01U 121.2(3)
C01O C01Y H01Y 119.9
C029 C01Y C01O 120.2(3)
C029 C01Y H01Y 119.9
C01S C01Z H01A 109.5
C01S C01Z H01B 109.5
C01S C01Z H01C 109.5
H01A C01Z H01B 109.5
H01A C01Z H01C 109.5
H01B C01Z H01C 109.5
P006 C02H H02H 107.6
C04G C02H P006 114.2(2)
C04G C02H H02H 107.6
C04G C02H C046 109.6(3)
C046 C02H P006 109.9(2)
C046 C02H H02H 107.6
O012 C02N Mo02 175.4(3)
C03A C02R H02R 119.6
C03A C02R C030 120.8(3)
C030 C02R H02R 119.6
C01L C03A H03P 120.0
C02R C03A C01L 120.0(3)
C02R C03A H03P 120.0
H03Q C03K H03T 109.5
H03Q C03K H03U 109.5
H03T C03K H03U 109.5
C035 C03K H03Q 109.5
C035 C03K H03T 109.5
C035 C03K H03U 109.5
C01S C03O H03V 109.5
C01S C03O H03W 109.5
C01S C03O H03Z 109.5
H03V C03O H03W 109.5
H03V C03O H03Z 109.5
H03W C03O H03Z 109.5
P005 C03U H03 105.9
C044 C03U P005 111.4(2)
C044 C03U H03 105.9
C044 C03U C049 113.8(3)
C049 C03U P005 113.2(3)
C049 C03U H03 105.9
C02H C04G H04J 109.5
C02H C04G H04K 109.5
C02H C04G H04L 109.5
H04J C04G H04K 109.5
H04J C04G H04L 109.5
H04K C04G H04L 109.5
H04N C04U H04O 109.5
H04N C04U H04P 109.5
H04O C04U H04P 109.5
C035 C04U H04N 109.5
C035 C04U H04O 109.5
C035 C04U H04P 109.5
O011 C020 Mo02 178.4(3)
O00L C023 Mo02 133.4(2)
O00L C023 C01D 119.6(3)
O00L C023 C01X 118.4(3)
C01D C023 Mo02 78.27(17)
C01X C023 Mo02 66.79(17)
C01X C023 C01D 121.7(3)
C01F C024 P005 117.4(2)
C01F C024 C030 119.2(3)
C030 C024 P005 123.4(3)
C01P C029 H029 119.8
C01Y C029 C01P 120.5(3)
C01Y C029 H029 119.8
C02R C030 C024 119.3(3)
C02R C030 H030 120.3
C024 C030 H030 120.3
P006 C035 H035 105.9
C03K C035 P006 112.7(3)
C03K C035 C04U 112.8(3)
C03K C035 H035 105.9
C04U C035 P006 112.8(3)
C04U C035 H035 105.9
C03U C044 H04Q 109.5
C03U C044 H04R 109.5
C03U C044 H04S 109.5
H04Q C044 H04R 109.5
H04Q C044 H04S 109.5
H04R C044 H04S 109.5
C02H C046 H04T 109.5
C02H C046 H04U 109.5
C02H C046 H04V 109.5
H04T C046 H04U 109.5
H04T C046 H04V 109.5
H04U C046 H04V 109.5
C03U C049 H04W 109.5
C03U C049 H04X 109.5
C03U C049 H04Y 109.5
H04W C049 H04X 109.5
H04W C049 H04Y 109.5
H04X C049 H04Y 109.5
P00B Mo03 P00C 144.57(3)
P00B Mo03 C034 99.52(7)
P00C Mo03 C034 109.76(7)
C02S Mo03 P00B 140.63(9)
C02S Mo03 P00C 73.88(8)
C02S Mo03 C034 58.46(10)
C03D Mo03 P00B 76.82(11)
C03D Mo03 P00C 80.73(11)
C03D Mo03 C02S 113.62(13)
C03D Mo03 C03Z 102.16(14)
C03D Mo03 C025 132.56(13)
C03D Mo03 C033 104.15(15)
C03D Mo03 C034 162.09(13)
C03D Mo03 C041 94.65(13)
C03Z Mo03 P00B 79.06(9)
C03Z Mo03 P00C 132.88(9)
C03Z Mo03 C02S 61.79(12)
C03Z Mo03 C025 36.02(11)
C03Z Mo03 C034 60.00(10)
C03Z Mo03 C041 34.82(12)
C025 Mo03 P00B 74.07(8)
C025 Mo03 P00C 139.83(8)
C025 Mo03 C02S 71.85(11)
C025 Mo03 C034 32.25(10)
C033 Mo03 P00B 81.68(10)
C033 Mo03 P00C 77.66(10)
C033 Mo03 C02S 127.31(12)
C033 Mo03 C03Z 142.67(13)
C033 Mo03 C025 107.66(13)
C033 Mo03 C034 92.49(12)
C033 Mo03 C041 159.72(12)
C041 Mo03 P00B 110.45(9)
C041 Mo03 P00C 98.29(9)
C041 Mo03 C02S 34.50(11)
C041 Mo03 C025 62.73(11)
C041 Mo03 C034 69.95(10)
C02V P00B Mo03 104.46(11)
C02V P00B C04C 105.67(16)
C02V P00B C04J 103.42(16)
C04C P00B Mo03 121.91(13)
C04C P00B C04J 105.17(17)
C04J P00B Mo03 114.39(12)
C03C P00C Mo03 121.74(13)
C03C P00C C040 102.16(16)
C03N P00C Mo03 105.80(12)
C03N P00C C03C 103.04(16)
C03N P00C C040 106.53(16)
C040 P00C Mo03 116.06(12)
C034 O00Q H00Q 109.5
C03N C01W C02S 118.1(3)
C038 C01W C02S 121.3(3)
C038 C01W C03N 120.6(3)
C03G C02B H02D 119.7
C038 C02B H02D 119.7
C038 C02B C03G 120.6(3)
C02L C02C H02E 120.1
C03V C02C H02E 120.1
C03V C02C C02L 119.8(3)
C02C C02L C02V 120.3(3)
C02C C02L C025 120.4(3)
C02V C02L C025 119.3(3)
C01W C02S Mo03 121.0(2)
C026 C02S Mo03 89.06(18)
C026 C02S C01W 115.6(3)
C041 C02S Mo03 71.34(17)
C041 C02S C01W 122.0(3)
C041 C02S C026 121.3(3)
C02L C02V P00B 116.5(2)
C02L C02V C04E 119.4(3)
C04E C02V P00B 124.1(3)
P00C C03C H0AA 105.8
C04N C03C P00C 113.8(3)
C04N C03C H0AA 105.8
C042 C03C P00C 111.5(2)
C042 C03C H0AA 105.8
C042 C03C C04N 113.4(3)
O017 C03D Mo03 175.7(4)
C02B C03G H1AA 120.1
C04D C03G C02B 119.8(3)
C04D C03G H1AA 120.1
C01W C03N P00C 118.0(3)
C01W C03N C04D 119.0(3)
C04D C03N P00C 123.0(3)
C02C C03V H2AA 119.9
C02C C03V C04L 120.2(3)
C04L C03V H2AA 119.9
Mo03 C03Z H3AA 119.9
C025 C03Z Mo03 74.53(18)
C025 C03Z H3AA 119.9
C041 C03Z Mo03 75.03(19)
C041 C03Z H3AA 119.9
C041 C03Z C025 120.1(3)
P00B C04C H04Z 106.3
C04W C04C P00B 111.6(3)
C04W C04C H04Z 106.3
C04W C04C C048 110.2(3)
C048 C04C P00B 115.5(2)
C048 C04C H04Z 106.3
C03G C04D C03N 120.3(3)
C03G C04D H04 119.8
C03N C04D H04 119.8
C02V C04E H4AA 120.0
C04L C04E C02V 120.0(3)
C04L C04E H4AA 120.0
P00B C04J H5AA 106.1
C054 C04J P00B 113.0(3)
C054 C04J H5AA 106.1
C056 C04J P00B 115.7(3)
C056 C04J H5AA 106.1
C056 C04J C054 109.2(4)
C03V C04L H6AA 119.9
C04E C04L C03V 120.3(3)
C04E C04L H6AA 119.9
C03C C04N H7AA 109.5
C03C C04N H 109.5
C03C C04N HA 109.5
H7AA C04N H 109.5
H7AA C04N HA 109.5
H C04N HA 109.5
H8AA C04T HB 109.5
H8AA C04T HC 109.5
HB C04T HC 109.5
C040 C04T H8AA 109.5
C040 C04T HB 109.5
C040 C04T HC 109.5
H9AA C04V HD 109.5
H9AA C04V HE 109.5
HD C04V HE 109.5
C040 C04V H9AA 109.5
C040 C04V HD 109.5
C040 C04V HE 109.5
C04C C04W H0BA 109.5
C04C C04W HF 109.5
C04C C04W HG 109.5
H0BA C04W HF 109.5
H0BA C04W HG 109.5
HF C04W HG 109.5
C02L C025 Mo03 119.6(2)
C03Z C025 Mo03 69.45(18)
C03Z C025 C02L 120.7(3)
C034 C025 Mo03 83.78(19)
C034 C025 C02L 118.7(3)
C034 C025 C03Z 120.5(3)
O00T C026 C02S 123.8(3)
O00T C026 C034 121.5(3)
C034 C026 C02S 114.7(3)
O019 C033 Mo03 176.1(3)
O00Q C034 Mo03 131.2(2)
O00Q C034 C025 119.3(3)
O00Q C034 C026 120.3(3)
C025 C034 Mo03 63.98(17)
C025 C034 C026 120.2(3)
C026 C034 Mo03 80.83(18)
C01W C038 H038 120.2
C02B C038 C01W 119.7(3)
C02B C038 H038 120.2
P00C C040 H040 106.9
C04T C040 P00C 114.8(3)
C04T C040 H040 106.9
C04V C040 P00C 111.1(2)
C04V C040 C04T 109.8(3)
C04V C040 H040 106.9
Mo03 C041 H041 120.5
C02S C041 Mo03 74.16(18)
C02S C041 H041 120.5
C03Z C041 Mo03 70.14(18)
C03Z C041 C02S 118.5(3)
C03Z C041 H041 120.5
C03C C042 H1BA 109.5
C03C C042 HH 109.5
C03C C042 HI 109.5
H1BA C042 HH 109.5
H1BA C042 HI 109.5
HH C042 HI 109.5
C04C C048 H2BA 109.5
C04C C048 HJ 109.5
C04C C048 HK 109.5
H2BA C048 HJ 109.5
H2BA C048 HK 109.5
HJ C048 HK 109.5
C04J C054 H05A 109.5
C04J C054 H05B 109.5
C04J C054 H05C 109.5
H05A C054 H05B 109.5
H05A C054 H05C 109.5
H05B C054 H05C 109.5
C04J C056 H05D 109.5
C04J C056 H05E 109.5
C04J C056 H05F 109.5
H05D C056 H05E 109.5
H05D C056 H05F 109.5
H05E C056 H05F 109.5
P00A Mo04 C02K 88.22(8)
P00F Mo04 P00A 141.71(3)
P00F Mo04 C02K 121.31(8)
C02O Mo04 P00A 144.35(9)
C02O Mo04 P00F 72.69(9)
C02O Mo04 C02K 57.93(11)
C02O Mo04 C039 71.35(12)
C02T Mo04 P00A 92.05(9)
C02T Mo04 P00F 122.98(10)
C02T Mo04 C02K 59.42(11)
C02T Mo04 C02O 62.48(12)
C02T Mo04 C028 35.42(13)
C02T Mo04 C039 34.90(12)
C04A Mo04 P00A 84.08(12)
C04A Mo04 P00F 82.35(13)
C04A Mo04 C02K 146.37(14)
C04A Mo04 C02O 117.11(13)
C04A Mo04 C02T 88.14(14)
C04A Mo04 C021 101.65(15)
C04A Mo04 C028 89.08(13)
C04A Mo04 C039 114.78(14)
C021 Mo04 P00A 73.17(10)
C021 Mo04 P00F 74.81(10)
C021 Mo04 C02K 107.31(13)
C021 Mo04 C02O 124.27(13)
C021 Mo04 C02T 161.09(14)
C021 Mo04 C028 158.21(14)
C021 Mo04 C039 126.94(13)
C028 Mo04 P00A 127.32(10)
C028 Mo04 P00F 88.10(10)
C028 Mo04 C02K 69.94(11)
C028 Mo04 C02O 35.23(11)
C028 Mo04 C039 62.27(12)
C039 Mo04 P00A 73.73(8)
C039 Mo04 P00F 144.04(8)
C039 Mo04 C02K 32.22(10)
C02F P00A Mo04 105.87(11)
C02F P00A C02Y 105.43(15)
C02F P00A C03M 103.86(16)
C02Y P00A Mo04 120.80(12)
C02Y P00A C03M 103.33(16)
C03M P00A Mo04 115.92(11)
C03L P00F Mo04 107.67(14)
C03L P00F C053 101.36(19)
C03L P00F C059 110.7(2)
C053 P00F Mo04 113.88(15)
C059 P00F Mo04 115.0(3)
C059 P00F C053 107.3(4)
C02K O00N H00N 109.5
C02F C01J C037 120.1(3)
C02F C01J C039 118.5(3)
C037 C01J C039 121.3(3)
O00P C01V C02K 121.1(3)
O00P C01V C02O 124.3(3)
C02O C01V C02K 114.6(3)
C01J C02F P00A 118.3(3)
C01J C02F C02J 119.8(3)
C02J C02F P00A 121.8(3)
C02J C02G H02G 119.9
C04F C02G H02G 119.9
C04F C02G C02J 120.1(4)
C03L C02I C02O 118.7(3)
C03L C02I C04H 120.4(4)
C04H C02I C02O 120.8(3)
C02F C02J H02J 120.2
C02G C02J C02F 119.6(3)
C02G C02J H02J 120.2
O00N C02K Mo04 134.7(2)
O00N C02K C01V 119.4(3)
O00N C02K C039 118.6(3)
C01V C02K Mo04 78.41(19)
C039 C02K Mo04 65.69(18)
C039 C02K C01V 121.6(3)
C01V C02O Mo04 87.21(19)
C01V C02O C02I 118.9(3)
C02I C02O Mo04 123.2(2)
C028 C02O Mo04 69.32(18)
C028 C02O C01V 122.6(3)
C028 C02O C02I 117.8(3)
Mo04 C02T H02T 119.9
C028 C02T Mo04 72.6(2)
C028 C02T H02T 119.9
C028 C02T C039 120.1(3)
C039 C02T Mo04 76.96(19)
C039 C02T H02T 119.9
H02F C02U H02I 109.5
H02F C02U H02K 109.5
H02I C02U H02K 109.5
C03M C02U H02F 109.5
C03M C02U H02I 109.5
C03M C02U H02K 109.5
P00A C02Y H02Y 106.4
C04B C02Y P00A 113.7(2)
C04B C02Y H02Y 106.4
C04B C02Y C047 112.2(3)
C047 C02Y P00A 111.2(2)
C047 C02Y H02Y 106.4
C02I C03L P00F 115.4(3)
C02I C03L C04X 119.0(4)
C04X C03L P00F 124.6(3)
P00A C03M H3BA 107.1
C02U C03M P00A 112.1(2)
C02U C03M H3BA 107.1
C02U C03M C04O 109.0(3)
C04O C03M P00A 114.0(2)
C04O C03M H3BA 107.1
O015 C04A Mo04 174.0(3)
C02Y C04B H4BA 109.5
C02Y C04B HL 109.5
C02Y C04B HM 109.5
H4BA C04B HL 109.5
H4BA C04B HM 109.5
HL C04B HM 109.5
C02G C04F H5BA 119.8
C037 C04F C02G 120.5(3)
C037 C04F H5BA 119.8
C02I C04H H6BA 120.2
C043 C04H C02I 119.6(4)
C043 C04H H6BA 120.2
C03M C04O H7BA 109.5
C03M C04O HN 109.5
C03M C04O HO 109.5
H7BA C04O HN 109.5
H7BA C04O HO 109.5
HN C04O HO 109.5
C03L C04X H8BA 120.0
C04Z C04X C03L 120.0(4)
C04Z C04X H8BA 120.0
C04X C04Z H9BA 119.8
C043 C04Z C04X 120.5(4)
C043 C04Z H9BA 119.8
H05G C05B H05H 109.5
H05G C05B H05I 109.5
H05H C05B H05I 109.5
C059 C05B H05G 109.5
C059 C05B H05H 109.5
C059 C05B H05I 109.5
O018 C021 Mo04 177.0(3)
Mo04 C028 H028 120.5
C02O C028 Mo04 75.45(18)
C02O C028 H028 120.5
C02T C028 Mo04 71.93(19)
C02T C028 C02O 118.9(3)
C02T C028 H028 120.5
C01J C037 H037 120.1
C04F C037 C01J 119.8(3)
C04F C037 H037 120.1
C01J C039 Mo04 121.9(2)
C02K C039 Mo04 82.1(2)
C02K C039 C01J 121.8(3)
C02K C039 C02T 120.4(3)
C02T C039 Mo04 68.1(2)
C02T C039 C01J 117.8(3)
C04H C043 H043 119.8
C04Z C043 C04H 120.4(4)
C04Z C043 H043 119.8
C02Y C047 H0CA 109.5
C02Y C047 HP 109.5
C02Y C047 HQ 109.5
H0CA C047 HP 109.5
H0CA C047 HQ 109.5
HP C047 HQ 109.5
H05J C051 H05K 109.5
H05J C051 H05L 109.5
H05K C051 H05L 109.5
C053 C051 H05J 109.5
C053 C051 H05K 109.5
C053 C051 H05L 109.5
H05M C052 H05N 109.5
H05M C052 H05O 109.5
H05N C052 H05O 109.5
C059 C052 H05M 109.5
C059 C052 H05N 109.5
C059 C052 H05O 109.5
P00F C053 H053 107.1
C051 C053 P00F 109.9(3)
C051 C053 H053 107.1
C058 C053 P00F 116.8(4)
C058 C053 C051 108.5(5)
C058 C053 H053 107.1
C053 C058 H05P 109.5
C053 C058 H05Q 109.5
C053 C058 H05R 109.5
H05P C058 H05Q 109.5
H05P C058 H05R 109.5
H05Q C058 H05R 109.5
P00F C059 H059 97.4
C05B C059 P00F 127.0(4)
C05B C059 C052 118.2(5)
C05B C059 H059 97.4
C052 C059 P00F 109.8(4)
C052 C059 H059 97.4
O01B S00E O01N 114.1(2)
O01B S00E C03P 102.99(19)
O01N S00E C03P 102.68(19)
O01Q S00E O01B 114.8(2)
O01Q S00E O01N 116.2(3)
O01Q S00E C03P 103.63(19)
F00O C03P S00E 112.6(3)
F010 C03P S00E 111.5(3)
F010 C03P F00O 107.0(3)
F010 C03P F014 107.8(3)
F014 C03P S00E 111.5(3)
F014 C03P F00O 106.3(3)
O04R S00G C05C 102.5(5)
O05D S00G O04R 115.5(7)
O05D S00G C05C 105.7(3)
O055 S00G O04R 112.1(5)
O055 S00G O05D 115.1(6)
O055 S00G C05C 104.1(3)
F02A C05C S00G 112.0(4)
F04Q C05C S00G 114.1(4)
F04Q C05C F02A 105.4(5)
F04Q C05C F057 105.5(5)
F057 C05C S00G 111.9(5)
F057 C05C F02A 107.3(6)
O4 S1 C16 100.1(6)
O04S S1 O4 117.3(10)
O04S S1 C16 101.1(8)
O13 S1 O4 114.5(9)
O13 S1 O04S 116.8(10)
O13 S1 C16 102.9(7)
F7 C16 S1 110.5(10)
F7 C16 F17 110.4(10)
F11 C16 S1 112.4(8)
F11 C16 F7 110.4(11)
F11 C16 F17 106.6(12)
F17 C16 S1 106.4(9)
O00S S007 C04K 102.57(17)
O00X S007 O00S 115.66(17)
O00X S007 O00Y 114.69(16)
O00X S007 C04K 103.04(17)
O00Y S007 O00S 115.12(16)
O00Y S007 C04K 103.12(17)
F00I C04K S007 111.2(2)
F00K C04K S007 111.9(3)
F00K C04K F00I 107.0(3)
F00V C04K S007 111.9(3)
F00V C04K F00I 106.8(3)
F00V C04K F00K 107.9(3)
O00W S009 C03E 104.13(18)
O01C S009 O00W 115.04(19)
O01C S009 O016 114.61(19)
O01C S009 C03E 102.6(2)
O016 S009 O00W 115.12(18)
O016 S009 C03E 103.01(19)
F00R C03E S009 111.8(3)
F00R C03E F00Z 107.0(3)
F00Z C03E S009 111.5(3)
F01A C03E S009 111.5(3)
F01A C03E F00R 108.5(4)
F01A C03E F00Z 106.2(4)
C5 N1A C8 116.5(8)
C5 N1A C18 120.9(10)
C8 N1A C18 119.7(10)
O2 C5 H5 127.4
N1A C5 O2 105.1(7)
N1A C5 H5 127.4
N1A C8 H8A 109.5
N1A C8 H8B 109.5
N1A C8 H8C 109.5
H8A C8 H8B 109.5
H8A C8 H8C 109.5
H8B C8 H8C 109.5
N1A C18 H18A 109.5
N1A C18 H18B 109.5
N1A C18 H18C 109.5
H18A C18 H18B 109.5
H18A C18 H18C 109.5
H18B C18 H18C 109.5
C05A N02E C05F 126.5(6)
C05A N02E C05G 116.6(6)
C05F N02E C05G 116.9(6)
O02M C05A H05S 120.5
N02E C05A O02M 119.1(6)
N02E C05A H05S 120.5
N02E C05F H05T 109.5
N02E C05F H05U 109.5
N02E C05F H05V 109.5
H05T C05F H05U 109.5
H05T C05F H05V 109.5
H05U C05F H05V 109.5
N02E C05G H05W 109.5
N02E C05G H05X 109.5
N02E C05G H05Y 109.5
H05W C05G H05X 109.5
H05W C05G H05Y 109.5
H05X C05G H05Y 109.5
C6 N1 C7 113.0(8)
C6 N1 C9 123.1(11)
C9 N1 C7 121.5(10)
O3 C6 H6 129.9
N1 C6 O3 100.2(7)
N1 C6 H6 129.9
N1 C7 H7A 109.5
N1 C7 H7B 109.5
N1 C7 H7C 109.5
H7A C7 H7B 109.5
H7A C7 H7C 109.5
H7B C7 H7C 109.5
N1 C9 H9A 109.5
N1 C9 H9B 109.5
N1 C9 H9C 109.5
H9A C9 H9B 109.5
H9A C9 H9C 109.5
H9B C9 H9C 109.5

loop_
_geom_bond_atom_site_label_1
_geom_bond_atom_site_label_2
_geom_bond_distance
Mo01 P00D 2.5688(9)
Mo01 P008 2.5691(9)
Mo01 C01T 2.296(3)
Mo01 C02P 2.003(4)
Mo01 C02Q 2.308(3)
Mo01 C02Z 2.403(3)
Mo01 C03Q 2.626(3)
Mo01 C022 1.964(3)
Mo01 C036 2.386(3)
P00D C03R 1.858(4)
P00D C03W 1.821(4)
P00D C045 1.851(3)
P008 C01R 1.823(3)
P008 C02X 1.865(4)
P008 C03I 1.844(3)
O00J C01H 1.258(4)
O00M H00M 0.8200
O00M C03Q 1.327(4)
O00U C022 1.145(4)
O013 C02P 1.142(4)
C01H C03Q 1.456(4)
C01H C036 1.437(4)
C01I H01I 0.9300
C01I C02D 1.396(4)
C01I C027 1.383(5)
C01R C02D 1.389(4)
C01R C03B 1.399(5)
C01T H01T 0.9800
C01T C02Q 1.400(4)
C01T C036 1.429(4)
C02D C036 1.485(4)
C02Q H02Q 0.9800
C02Q C02Z 1.419(4)
C02W H02A 0.9600
C02W H02B 0.9600
C02W H02C 0.9600
C02W C02X 1.545(5)
C02X H02X 0.9800
C02X C04S 1.531(5)
C02Z C03Q 1.405(4)
C02Z C032 1.490(5)
C03B H03B 0.9300
C03B C03H 1.394(5)
C03F H03A 0.9600
C03F H03C 0.9600
C03F H03D 0.9600
C03F C045 1.526(6)
C03H H03H 0.9300
C03H C027 1.385(5)
C03I H03I 0.9800
C03I C03T 1.534(5)
C03I C031 1.525(5)
C03J H03E 0.9600
C03J H03F 0.9600
C03J H03G 0.9600
C03J C03R 1.530(5)
C03R H03R 0.9800
C03R C04Y 1.542(5)
C03S H03S 0.9300
C03S C03Y 1.396(5)
C03S C032 1.392(5)
C03T H03J 0.9600
C03T H03K 0.9600
C03T H03L 0.9600
C03W C03X 1.401(5)
C03W C032 1.395(5)
C03X H03X 0.9300
C03X C04M 1.391(6)
C03Y H03Y 0.9300
C03Y C04M 1.374(6)
C04M H04M 0.9300
C04P H04A 0.9600
C04P H04B 0.9600
C04P H04C 0.9600
C04P C045 1.528(6)
C04S H04D 0.9600
C04S H04E 0.9600
C04S H04F 0.9600
C04Y H04G 0.9600
C04Y H04H 0.9600
C04Y H04I 0.9600
C027 H027 0.9300
C031 H03M 0.9600
C031 H03N 0.9600
C031 H03O 0.9600
C045 H045 0.9800
Mo02 P005 2.5854(8)
Mo02 P006 2.5860(8)
Mo02 C01K 2.293(3)
Mo02 C01M 2.389(3)
Mo02 C01U 2.308(3)
Mo02 C01X 2.419(3)
Mo02 C02N 1.959(3)
Mo02 C020 2.003(3)
Mo02 C023 2.599(3)
P005 C01S 1.866(3)
P005 C03U 1.841(3)
P005 C024 1.823(3)
P006 C01E 1.822(3)
P006 C02H 1.866(3)
P006 C035 1.836(3)
O00H C01D 1.253(4)
O00L H00L 0.8200
O00L C023 1.330(4)
O011 C020 1.143(4)
O012 C02N 1.152(4)
C01D C01M 1.440(4)
C01D C023 1.453(4)
C01E C01G 1.382(4)
C01E C01P 1.400(4)
C01F C01L 1.392(4)
C01F C01X 1.477(4)
C01F C024 1.392(5)
C01G C01M 1.477(4)
C01G C01O 1.397(4)
C01K H01K 0.9300
C01K C01M 1.430(4)
C01K C01U 1.398(4)
C01L H01L 0.9300
C01L C03A 1.387(5)
C01O H01O 0.9300
C01O C01Y 1.386(5)
C01P H01P 0.9300
C01P C029 1.395(5)
C01S H01S 0.9800
C01S C01Z 1.527(5)
C01S C03O 1.521(4)
C01U H01U 0.9300
C01U C01X 1.433(4)
C01X C023 1.405(4)
C01Y H01Y 0.9300
C01Y C029 1.375(5)
C01Z H01A 0.9600
C01Z H01B 0.9600
C01Z H01C 0.9600
C02H H02H 0.9800
C02H C04G 1.528(5)
C02H C046 1.535(5)
C02R H02R 0.9300
C02R C03A 1.386(5)
C02R C030 1.393(5)
C03A H03P 0.9300
C03K H03Q 0.9600
C03K H03T 0.9600
C03K H03U 0.9600
C03K C035 1.526(5)
C03O H03V 0.9600
C03O H03W 0.9600
C03O H03Z 0.9600
C03U H03 0.9800
C03U C044 1.527(5)
C03U C049 1.530(5)
C04G H04J 0.9600
C04G H04K 0.9600
C04G H04L 0.9600
C04U H04N 0.9600
C04U H04O 0.9600
C04U H04P 0.9600
C04U C035 1.536(5)
C024 C030 1.410(4)
C029 H029 0.9300
C030 H030 0.9300
C035 H035 0.9800
C044 H04Q 0.9600
C044 H04R 0.9600
C044 H04S 0.9600
C046 H04T 0.9600
C046 H04U 0.9600
C046 H04V 0.9600
C049 H04W 0.9600
C049 H04X 0.9600
C049 H04Y 0.9600
Mo03 P00B 2.5350(9)
Mo03 P00C 2.5423(9)
Mo03 C02S 2.401(3)
Mo03 C03D 1.965(3)
Mo03 C03Z 2.302(3)
Mo03 C025 2.369(3)
Mo03 C033 1.991(3)
Mo03 C034 2.621(3)
Mo03 C041 2.364(3)
P00B C02V 1.823(3)
P00B C04C 1.858(4)
P00B C04J 1.893(4)
P00C C03C 1.854(4)
P00C C03N 1.824(3)
P00C C040 1.858(4)
O00Q H00Q 0.8200
O00Q C034 1.325(4)
O00T C026 1.246(4)
O017 C03D 1.144(4)
O019 C033 1.147(4)
C01W C02S 1.488(5)
C01W C03N 1.400(5)
C01W C038 1.390(5)
C02B H02D 0.9300
C02B C03G 1.394(5)
C02B C038 1.381(5)
C02C H02E 0.9300
C02C C02L 1.389(5)
C02C C03V 1.386(5)
C02L C02V 1.393(4)
C02L C025 1.487(5)
C02S C026 1.461(4)
C02S C041 1.413(5)
C02V C04E 1.401(5)
C03C H0AA 0.9800
C03C C04N 1.537(5)
C03C C042 1.529(5)
C03G H1AA 0.9300
C03G C04D 1.384(5)
C03N C04D 1.402(5)
C03V H2AA 0.9300
C03V C04L 1.387(5)
C03Z H3AA 0.9800
C03Z C025 1.445(4)
C03Z C041 1.398(5)
C04C H04Z 0.9800
C04C C04W 1.533(5)
C04C C048 1.537(5)
C04D H04 0.9300
C04E H4AA 0.9300
C04E C04L 1.379(5)
C04J H5AA 0.9800
C04J C054 1.528(6)
C04J C056 1.519(6)
C04L H6AA 0.9300
C04N H7AA 0.9600
C04N H 0.9600
C04N HA 0.9600
C04T H8AA 0.9600
C04T HB 0.9600
C04T HC 0.9600
C04T C040 1.539(5)
C04V H9AA 0.9600
C04V HD 0.9600
C04V HE 0.9600
C04V C040 1.528(5)
C04W H0BA 0.9600
C04W HF 0.9600
C04W HG 0.9600
C025 C034 1.407(4)
C026 C034 1.461(4)
C038 H038 0.9300
C040 H040 0.9800
C041 H041 0.9800
C042 H1BA 0.9600
C042 HH 0.9600
C042 HI 0.9600
C048 H2BA 0.9600
C048 HJ 0.9600
C048 HK 0.9600
C054 H05A 0.9600
C054 H05B 0.9600
C054 H05C 0.9600
C056 H05D 0.9600
C056 H05E 0.9600
C056 H05F 0.9600
Mo04 P00A 2.5623(9)
Mo04 P00F 2.5501(11)
Mo04 C02K 2.624(3)
Mo04 C02O 2.389(3)
Mo04 C02T 2.300(3)
Mo04 C04A 1.954(4)
Mo04 C021 1.998(4)
Mo04 C028 2.309(3)
Mo04 C039 2.414(3)
P00A C02F 1.826(3)
P00A C02Y 1.843(3)
P00A C03M 1.862(3)
P00F C03L 1.822(4)
P00F C053 1.844(5)
P00F C059 1.836(5)
O00N H00N 0.8200
O00N C02K 1.333(4)
O00P C01V 1.254(4)
O015 C04A 1.149(4)
O018 C021 1.147(4)
C01J C02F 1.389(4)
C01J C037 1.393(5)
C01J C039 1.491(5)
C01V C02K 1.450(5)
C01V C02O 1.445(5)
C02F C02J 1.394(5)
C02G H02G 0.9300
C02G C02J 1.391(5)
C02G C04F 1.383(5)
C02I C02O 1.487(5)
C02I C03L 1.385(5)
C02I C04H 1.394(5)
C02J H02J 0.9300
C02K C039 1.413(4)
C02O C028 1.424(5)
C02T H02T 0.9800
C02T C028 1.402(5)
C02T C039 1.418(5)
C02U H02F 0.9600
C02U H02I 0.9600
C02U H02K 0.9600
C02U C03M 1.526(5)
C02Y H02Y 0.9800
C02Y C04B 1.527(5)
C02Y C047 1.543(5)
C03L C04X 1.404(5)
C03M H3BA 0.9800
C03M C04O 1.539(5)
C04B H4BA 0.9600
C04B HL 0.9600
C04B HM 0.9600
C04F H5BA 0.9300
C04F C037 1.380(6)
C04H H6BA 0.9300
C04H C043 1.380(6)
C04O H7BA 0.9600
C04O HN 0.9600
C04O HO 0.9600
C04X H8BA 0.9300
C04X C04Z 1.379(6)
C04Z H9BA 0.9300
C04Z C043 1.377(6)
C05B H05G 0.9600
C05B H05H 0.9600
C05B H05I 0.9600
C05B C059 1.342(8)
C028 H028 0.9800
C037 H037 0.9300
C043 H043 0.9300
C047 H0CA 0.9600
C047 HP 0.9600
C047 HQ 0.9600
C051 H05J 0.9600
C051 H05K 0.9600
C051 H05L 0.9600
C051 C053 1.539(7)
C052 H05M 0.9600
C052 H05N 0.9600
C052 H05O 0.9600
C052 C059 1.539(7)
C053 H053 0.9800
C053 C058 1.526(6)
C058 H05P 0.9600
C058 H05Q 0.9600
C058 H05R 0.9600
C059 H059 0.9800
S00E O01B 1.426(3)
S00E O01N 1.432(3)
S00E O01Q 1.419(3)
S00E C03P 1.828(4)
F00O C03P 1.334(4)
F010 C03P 1.329(4)
F014 C03P 1.333(4)
S00G O04R 1.456(9)
S00G O05D 1.432(7)
S00G O055 1.426(6)
S00G C05C 1.782(6)
F02A C05C 1.354(7)
F04Q C05C 1.312(6)
F057 C05C 1.319(7)
S1 O4 1.438(9)
S1 O04S 1.426(12)
S1 O13 1.413(10)
S1 C16 1.853(10)
F7 C16 1.312(13)
F11 C16 1.307(12)
F17 C16 1.344(13)
S007 O00S 1.441(3)
S007 O00X 1.438(3)
S007 O00Y 1.438(2)
S007 C04K 1.831(4)
F00I C04K 1.344(4)
F00K C04K 1.336(4)
F00V C04K 1.327(4)
S009 O00W 1.437(3)
S009 O01C 1.432(3)
S009 O016 1.434(3)
S009 C03E 1.815(4)
F00R C03E 1.326(5)
F00Z C03E 1.335(5)
F01A C03E 1.322(5)
O2 C5 1.500(8)
N1A C5 1.343(9)
N1A C8 1.405(10)
N1A C18 1.440(10)
C5 H5 0.9300
C8 H8A 0.9600
C8 H8B 0.9600
C8 H8C 0.9600
C18 H18A 0.9600
C18 H18B 0.9600
C18 H18C 0.9600
O02M C05A 1.375(7)
N02E C05A 1.285(6)
N02E C05F 1.397(7)
N02E C05G 1.483(7)
C05A H05S 0.9300
C05F H05T 0.9600
C05F H05U 0.9600
C05F H05V 0.9600
C05G H05W 0.9600
C05G H05X 0.9600
C05G H05Y 0.9600
O3 C6 1.535(9)
N1 C6 1.344(10)
N1 C7 1.431(11)
N1 C9 1.408(10)
C6 H6 0.9300
C7 H7A 0.9600
C7 H7B 0.9600
C7 H7C 0.9600
C9 H9A 0.9600
C9 H9B 0.9600
C9 H9C 0.9600

loop_
_geom_torsion_atom_site_label_1
_geom_torsion_atom_site_label_2
_geom_torsion_atom_site_label_3
_geom_torsion_atom_site_label_4
_geom_torsion
Mo01 P00D C03R C03J -50.7(3)
Mo01 P00D C03R C04Y -174.8(2)
Mo01 P00D C03W C03X -168.1(3)
Mo01 P00D C03W C032 12.2(3)
Mo01 P00D C045 C03F -60.5(3)
Mo01 P00D C045 C04P 70.1(3)
Mo01 P008 C01R C02D -15.4(3)
Mo01 P008 C01R C03B 173.5(3)
Mo01 P008 C02X C02W 59.7(3)
Mo01 P008 C02X C04S -175.8(2)
Mo01 P008 C03I C03T -60.8(3)
Mo01 P008 C03I C031 69.8(3)
Mo01 C01T C02Q C02Z -62.2(3)
Mo01 C01T C036 C01H 71.4(3)
Mo01 C01T C036 C02D -117.6(3)
Mo01 C02Q C02Z C03Q -66.6(3)
Mo01 C02Q C02Z C032 116.2(3)
Mo01 C02Z C03Q O00M 128.2(3)
Mo01 C02Z C03Q C01H -56.0(3)
Mo01 C02Z C032 C03S 172.2(2)
Mo01 C02Z C032 C03W -5.1(4)
P00D C03W C03X C04M -179.0(3)
P00D C03W C032 C02Z -5.7(4)
P00D C03W C032 C03S 177.0(3)
P008 C01R C02D C01I -167.4(2)
P008 C01R C02D C036 18.2(4)
P008 C01R C03B C03H 167.7(3)
O00J C01H C03Q Mo01 132.9(3)
O00J C01H C03Q O00M -0.8(5)
O00J C01H C03Q C02Z -176.6(3)
O00J C01H C036 Mo01 -128.4(3)
O00J C01H C036 C01T 169.3(3)
O00J C01H C036 C02D -1.4(5)
C01I C02D C036 Mo01 173.4(2)
C01I C02D C036 C01H 66.1(4)
C01I C02D C036 C01T -105.2(3)
C01R P008 C02X C02W -55.4(3)
C01R P008 C02X C04S 69.0(3)
C01R P008 C03I C03T 60.0(3)
C01R P008 C03I C031 -169.4(3)
C01R C02D C036 Mo01 -12.3(4)
C01R C02D C036 C01H -119.7(3)
C01R C02D C036 C01T 69.1(4)
C01R C03B C03H C027 -0.3(5)
C01T C02Q C02Z Mo01 60.0(3)
C01T C02Q C02Z C03Q -6.6(5)
C01T C02Q C02Z C032 176.2(3)
C02D C01I C027 C03H -1.9(5)
C02D C01R C03B C03H -3.0(5)
C02Q C01T C036 Mo01 -60.1(3)
C02Q C01T C036 C01H 11.3(5)
C02Q C01T C036 C02D -177.7(3)
C02Q C02Z C03Q Mo01 59.6(3)
C02Q C02Z C03Q O00M -172.2(3)
C02Q C02Z C03Q C01H 3.6(5)
C02Q C02Z C032 C03S 90.5(4)
C02Q C02Z C032 C03W -86.8(4)
C02X P008 C01R C02D 105.5(3)
C02X P008 C01R C03B -65.5(3)
C02X P008 C03I C03T 166.5(2)
C02X P008 C03I C031 -62.9(3)
C03B C01R C02D C01I 3.9(5)
C03B C01R C02D C036 -170.5(3)
C03B C03H C027 C01I 2.8(5)
C03I P008 C01R C02D -145.8(3)
C03I P008 C01R C03B 43.2(3)
C03I P008 C02X C02W -163.7(2)
C03I P008 C02X C04S -39.3(3)
C03Q C01H C036 Mo01 48.5(3)
C03Q C01H C036 C01T -13.8(4)
C03Q C01H C036 C02D 175.5(3)
C03Q C02Z C032 C03S -86.8(4)
C03Q C02Z C032 C03W 95.9(4)
C03R P00D C03W C03X 68.1(3)
C03R P00D C03W C032 -111.6(3)
C03R P00D C045 C03F 71.6(3)
C03R P00D C045 C04P -157.8(3)
C03S C03Y C04M C03X -1.0(6)
C03W P00D C03R C03J 66.3(3)
C03W P00D C03R C04Y -57.8(3)
C03W P00D C045 C03F -179.7(3)
C03W P00D C045 C04P -49.1(3)
C03W C03X C04M C03Y 1.1(6)
C03X C03W C032 C02Z 174.6(3)
C03X C03W C032 C03S -2.7(5)
C03Y C03S C032 C02Z -174.4(3)
C03Y C03S C032 C03W 2.9(5)
C027 C01I C02D C01R -1.4(5)
C027 C01I C02D C036 172.8(3)
C032 C02Z C03Q Mo01 -123.2(3)
C032 C02Z C03Q O00M 5.0(5)
C032 C02Z C03Q C01H -179.2(3)
C032 C03S C03Y C04M -1.0(5)
C032 C03W C03X C04M 0.7(5)
C036 C01H C03Q Mo01 -44.1(2)
C036 C01H C03Q O00M -177.9(3)
C036 C01H C03Q C02Z 6.3(4)
C036 C01T C02Q Mo01 61.5(3)
C036 C01T C02Q C02Z -0.7(4)
C045 P00D C03R C03J 174.8(3)
C045 P00D C03R C04Y 50.7(3)
C045 P00D C03W C03X -39.6(3)
C045 P00D C03W C032 140.7(3)
Mo02 P005 C01S C01Z 51.8(2)
Mo02 P005 C01S C03O 176.4(2)
Mo02 P005 C03U C044 62.7(3)
Mo02 P005 C03U C049 -67.1(3)
Mo02 P005 C024 C01F -9.8(3)
Mo02 P005 C024 C030 170.4(2)
Mo02 P006 C01E C01G 13.9(3)
Mo02 P006 C01E C01P -169.8(2)
Mo02 P006 C02H C04G -178.5(2)
Mo02 P006 C02H C046 -54.8(3)
Mo02 P006 C035 C03K -65.0(3)
Mo02 P006 C035 C04U 64.1(3)
Mo02 C01K C01M C01D -70.1(3)
Mo02 C01K C01M C01G 119.0(3)
Mo02 C01K C01U C01X 62.5(3)
Mo02 C01U C01X C01F -117.3(3)
Mo02 C01U C01X C023 63.9(3)
Mo02 C01X C023 O00L -128.1(3)
Mo02 C01X C023 C01D 58.4(3)
P005 C024 C030 C02R 177.7(2)
P006 C01E C01G C01M -12.3(4)
P006 C01E C01G C01O 172.9(2)
P006 C01E C01P C029 -174.7(3)
O00H C01D C01M Mo02 130.6(3)
O00H C01D C01M C01G 2.3(5)
O00H C01D C01M C01K -168.1(3)
O00H C01D C023 Mo02 -134.5(3)
O00H C01D C023 O00L -0.9(5)
O00H C01D C023 C01X 172.5(3)
C01E P006 C02H C04G -62.5(3)
C01E P006 C02H C046 61.2(3)
C01E P006 C035 C03K 173.9(3)
C01E P006 C035 C04U -57.0(3)
C01E C01G C01M Mo02 4.1(4)
C01E C01G C01M C01D 112.0(3)
C01E C01G C01M C01K -76.8(4)
C01E C01G C01O C01Y 3.2(5)
C01E C01P C029 C01Y 1.0(5)
C01F C01L C03A C02R -0.7(5)
C01F C01X C023 Mo02 123.7(3)
C01F C01X C023 O00L -4.5(4)
C01F C01X C023 C01D -178.0(3)
C01F C024 C030 C02R -2.1(5)
C01G C01E C01P C029 1.5(5)
C01G C01O C01Y C029 -0.6(5)
C01K C01U C01X Mo02 -60.0(3)
C01K C01U C01X C01F -177.3(3)
C01K C01U C01X C023 3.9(5)
C01L C01F C01X Mo02 -174.2(2)
C01L C01F C01X C01U -92.4(4)
C01L C01F C01X C023 86.4(4)
C01L C01F C024 P005 -177.2(2)
C01L C01F C024 C030 2.5(5)
C01M C01D C023 Mo02 44.0(2)
C01M C01D C023 O00L 177.6(3)
C01M C01D C023 C01X -9.0(4)
C01M C01G C01O C01Y -171.5(3)
C01M C01K C01U Mo02 -62.3(3)
C01M C01K C01U C01X 0.2(5)
C01O C01G C01M Mo02 178.8(2)
C01O C01G C01M C01D -73.2(4)
C01O C01G C01M C01K 97.9(4)
C01O C01Y C029 C01P -1.4(5)
C01P C01E C01G C01M 171.2(3)
C01P C01E C01G C01O -3.6(5)
C01S P005 C03U C044 -68.4(3)
C01S P005 C03U C049 161.8(2)
C01S P005 C024 C01F 113.2(3)
C01S P005 C024 C030 -66.6(3)
C01U C01K C01M Mo02 60.7(3)
C01U C01K C01M C01D -9.4(5)
C01U C01K C01M C01G 179.7(3)
C01U C01X C023 Mo02 -57.6(3)
C01U C01X C023 O00L 174.3(3)
C01U C01X C023 C01D 0.8(5)
C01X C01F C01L C03A 176.6(3)
C01X C01F C024 P005 5.0(4)
C01X C01F C024 C030 -175.3(3)
C02H P006 C01E C01G -107.0(2)
C02H P006 C01E C01P 69.3(3)
C02H P006 C035 C03K 66.4(3)
C02H P006 C035 C04U -164.4(2)
C03A C02R C030 C024 0.2(5)
C03U P005 C01S C01Z -173.9(2)
C03U P005 C01S C03O -49.2(3)
C03U P005 C024 C01F -138.6(3)
C03U P005 C024 C030 41.6(3)
C023 C01D C01M Mo02 -47.9(3)
C023 C01D C01M C01G -176.1(3)
C023 C01D C01M C01K 13.4(4)
C024 P005 C01S C01Z -65.6(3)
C024 P005 C01S C03O 59.0(3)
C024 P005 C03U C044 -177.7(3)
C024 P005 C03U C049 52.6(3)
C024 C01F C01L C03A -1.2(5)
C024 C01F C01X Mo02 3.6(4)
C024 C01F C01X C01U 85.4(4)
C024 C01F C01X C023 -95.8(4)
C030 C02R C03A C01L 1.2(5)
C035 P006 C01E C01G 144.9(2)
C035 P006 C01E C01P -38.8(3)
C035 P006 C02H C04G 45.3(3)
C035 P006 C02H C046 169.0(2)
Mo03 P00B C02V C02L 20.2(3)
Mo03 P00B C02V C04E -162.3(3)
Mo03 P00B C04C C04W -50.6(3)
Mo03 P00B C04C C048 76.3(3)
Mo03 P00B C04J C054 -127.8(3)
Mo03 P00B C04J C056 105.3(3)
Mo03 P00C C03C C04N 67.0(3)
Mo03 P00C C03C C042 -62.8(3)
Mo03 P00C C03N C01W 11.5(3)
Mo03 P00C C03N C04D -167.2(3)
Mo03 P00C C040 C04T -177.1(2)
Mo03 P00C C040 C04V -51.8(3)
Mo03 C02S C026 O00T 135.0(3)
Mo03 C02S C026 C034 -41.4(3)
Mo03 C02S C041 C03Z 56.2(3)
Mo03 C03Z C025 C02L -113.0(3)
Mo03 C03Z C025 C034 69.2(3)
Mo03 C03Z C041 C02S -58.2(3)
Mo03 C025 C034 O00Q -124.5(3)
Mo03 C025 C034 C026 60.7(3)
P00B C02V C04E C04L -178.1(3)
P00C C03N C04D C03G 179.8(3)
O00T C026 C034 Mo03 -138.6(3)
O00T C026 C034 O00Q -5.9(5)
O00T C026 C034 C025 168.8(3)
C01W C02S C026 O00T 10.7(5)
C01W C02S C026 C034 -165.7(3)
C01W C02S C041 Mo03 115.5(3)
C01W C02S C041 C03Z 171.7(3)
C01W C03N C04D C03G 1.0(5)
C02B C03G C04D C03N 0.1(6)
C02C C02L C02V P00B 176.2(3)
C02C C02L C02V C04E -1.5(5)
C02C C02L C025 Mo03 163.0(2)
C02C C02L C025 C03Z -114.7(4)
C02C C02L C025 C034 63.2(4)
C02C C03V C04L C04E -2.7(5)
C02L C02C C03V C04L 0.6(5)
C02L C02V C04E C04L -0.6(5)
C02L C025 C034 Mo03 120.4(3)
C02L C025 C034 O00Q -4.1(4)
C02L C025 C034 C026 -178.9(3)
C02S C01W C03N P00C 0.9(4)
C02S C01W C03N C04D 179.7(3)
C02S C01W C038 C02B 179.4(3)
C02S C026 C034 Mo03 37.9(2)
C02S C026 C034 O00Q 170.5(3)
C02S C026 C034 C025 -14.7(4)
C02V P00B C04C C04W -169.3(3)
C02V P00B C04C C048 -42.4(3)
C02V P00B C04J C054 -14.8(4)
C02V P00B C04J C056 -141.7(3)
C02V C02L C025 Mo03 -15.9(4)
C02V C02L C025 C03Z 66.4(4)
C02V C02L C025 C034 -115.7(3)
C02V C04E C04L C03V 2.7(5)
C03C P00C C03N C01W 140.3(3)
C03C P00C C03N C04D -38.4(3)
C03C P00C C040 C04T 48.2(3)
C03C P00C C040 C04V 173.5(3)
C03G C02B C038 C01W 0.8(5)
C03N P00C C03C C04N -51.2(3)
C03N P00C C03C C042 179.0(3)
C03N P00C C040 C04T -59.6(3)
C03N P00C C040 C04V 65.7(3)
C03N C01W C02S Mo03 -15.2(4)
C03N C01W C02S C026 90.3(4)
C03N C01W C02S C041 -101.5(4)
C03N C01W C038 C02B 0.4(5)
C03V C02C C02L C02V 1.5(5)
C03V C02C C02L C025 -177.4(3)
C03Z C025 C034 Mo03 -61.7(3)
C03Z C025 C034 O00Q 173.8(3)
C03Z C025 C034 C026 -1.0(4)
C04C P00B C02V C02L 149.9(3)
C04C P00B C02V C04E -32.6(3)
C04C P00B C04J C054 95.8(3)
C04C P00B C04J C056 -31.1(4)
C04J P00B C02V C02L -99.8(3)
C04J P00B C02V C04E 77.7(3)
C04J P00B C04C C04W 81.7(3)
C04J P00B C04C C048 -151.4(3)
C025 C02L C02V P00B -4.9(4)
C025 C02L C02V C04E 177.4(3)
C025 C03Z C041 Mo03 61.7(3)
C025 C03Z C041 C02S 3.5(5)
C026 C02S C041 Mo03 -76.9(3)
C026 C02S C041 C03Z -20.7(5)
C038 C01W C02S Mo03 165.7(2)
C038 C01W C02S C026 -88.8(4)
C038 C01W C02S C041 79.4(4)
C038 C01W C03N P00C 179.9(3)
C038 C01W C03N C04D -1.3(5)
C038 C02B C03G C04D -1.0(6)
C040 P00C C03C C04N -161.6(3)
C040 P00C C03C C042 68.6(3)
C040 P00C C03N C01W -112.5(3)
C040 P00C C03N C04D 68.7(3)
C041 C02S C026 O00T -157.6(3)
C041 C02S C026 C034 26.0(4)
C041 C03Z C025 Mo03 -62.0(3)
C041 C03Z C025 C02L -174.9(3)
C041 C03Z C025 C034 7.2(5)
Mo04 P00A C02F C01J 13.4(3)
Mo04 P00A C02F C02J -167.7(3)
Mo04 P00A C02Y C04B 70.3(3)
Mo04 P00A C02Y C047 -57.4(3)
Mo04 P00A C03M C02U -46.4(3)
Mo04 P00A C03M C04O -170.9(2)
Mo04 P00F C03L C02I -16.5(3)
Mo04 P00F C03L C04X 175.2(3)
Mo04 P00F C053 C051 51.6(3)
Mo04 P00F C053 C058 175.6(3)
Mo04 P00F C059 C05B -139.5(9)
Mo04 P00F C059 C052 66.2(7)
Mo04 C02K C039 C01J -122.8(3)
Mo04 C02K C039 C02T 58.8(3)
Mo04 C02O C028 C02T -59.4(3)
Mo04 C02T C028 C02O 61.2(3)
Mo04 C02T C039 C01J 115.6(3)
Mo04 C02T C039 C02K -65.9(3)
P00A C02F C02J C02G -177.3(3)
P00F C03L C04X C04Z 166.4(3)
O00N C02K C039 Mo04 129.3(3)
O00N C02K C039 C01J 6.5(5)
O00N C02K C039 C02T -171.9(3)
O00P C01V C02K Mo04 135.2(3)
O00P C01V C02K O00N 0.1(5)
O00P C01V C02K C039 -173.1(3)
O00P C01V C02O Mo04 -130.9(3)
O00P C01V C02O C02I -4.1(5)
O00P C01V C02O C028 165.9(3)
C01J C02F C02J C02G 1.6(5)
C01V C02K C039 Mo04 -57.5(3)
C01V C02K C039 C01J 179.7(3)
C01V C02K C039 C02T 1.3(5)
C01V C02O C028 Mo04 72.4(3)
C01V C02O C028 C02T 13.0(5)
C02F P00A C02Y C04B -49.3(3)
C02F P00A C02Y C047 -177.1(3)
C02F P00A C03M C02U 69.3(3)
C02F P00A C03M C04O -55.2(3)
C02F C01J C037 C04F 1.4(5)
C02F C01J C039 Mo04 -3.6(4)
C02F C01J C039 C02K 97.6(4)
C02F C01J C039 C02T -84.0(4)
C02G C04F C037 C01J 0.0(6)
C02I C02O C028 Mo04 -117.6(3)
C02I C02O C028 C02T -177.0(3)
C02I C03L C04X C04Z -1.5(6)
C02I C04H C043 C04Z -1.8(6)
C02J C02G C04F C037 -0.7(6)
C02K C01V C02O Mo04 47.1(3)
C02K C01V C02O C02I 174.0(3)
C02K C01V C02O C028 -16.1(4)
C02O C01V C02K Mo04 -42.9(2)
C02O C01V C02K O00N -178.0(3)
C02O C01V C02K C039 8.8(4)
C02O C02I C03L P00F 16.5(4)
C02O C02I C03L C04X -174.5(3)
C02O C02I C04H C043 176.1(3)
C02Y P00A C02F C01J 142.5(3)
C02Y P00A C02F C02J -38.6(3)
C02Y P00A C03M C02U 179.1(2)
C02Y P00A C03M C04O 54.6(3)
C03L P00F C053 C051 -63.7(3)
C03L P00F C053 C058 60.3(4)
C03L P00F C059 C05B -17.1(11)
C03L P00F C059 C052 -171.4(5)
C03L C02I C02O Mo04 -8.2(4)
C03L C02I C02O C01V -115.3(4)
C03L C02I C02O C028 74.2(4)
C03L C02I C04H C043 -1.0(5)
C03L C04X C04Z C043 -1.4(6)
C03M P00A C02F C01J -109.1(3)
C03M P00A C02F C02J 69.7(3)
C03M P00A C02Y C04B -158.0(3)
C03M P00A C02Y C047 74.2(3)
C04F C02G C02J C02F -0.1(5)
C04H C02I C02O Mo04 174.6(2)
C04H C02I C02O C01V 67.5(4)
C04H C02I C02O C028 -102.9(4)
C04H C02I C03L P00F -166.3(3)
C04H C02I C03L C04X 2.7(6)
C04X C04Z C043 C04H 3.0(6)
C028 C02T C039 Mo04 60.8(3)
C028 C02T C039 C01J 176.3(3)
C028 C02T C039 C02K -5.2(5)
C037 C01J C02F P00A 176.7(3)
C037 C01J C02F C02J -2.2(5)
C037 C01J C039 Mo04 172.2(2)
C037 C01J C039 C02K -86.6(4)
C037 C01J C039 C02T 91.9(4)
C039 C01J C02F P00A -7.5(4)
C039 C01J C02F C02J 173.7(3)
C039 C01J C037 C04F -174.3(3)
C039 C02T C028 Mo04 -63.0(3)
C039 C02T C028 C02O -1.7(5)
C053 P00F C03L C02I 103.3(3)
C053 P00F C03L C04X -65.0(4)
C053 P00F C059 C05B 92.7(10)
C053 P00F C059 C052 -61.6(6)
C059 P00F C03L C02I -143.1(4)
C059 P00F C03L C04X 48.6(5)
C059 P00F C053 C051 -179.9(3)
C059 P00F C053 C058 -55.9(4)
O01B S00E C03P F00O -172.1(3)
O01B S00E C03P F010 -51.9(3)
O01B S00E C03P F014 68.6(3)
O01N S00E C03P F00O -53.4(3)
O01N S00E C03P F010 66.9(3)
O01N S00E C03P F014 -172.7(3)
O01Q S00E C03P F00O 68.0(3)
O01Q S00E C03P F010 -171.8(3)
O01Q S00E C03P F014 -51.3(4)
O04R S00G C05C F02A 61.8(7)
O04R S00G C05C F04Q -57.9(6)
O04R S00G C05C F057 -177.6(6)
O05D S00G C05C F02A -59.6(8)
O05D S00G C05C F04Q -179.3(7)
O05D S00G C05C F057 61.0(8)
O055 S00G C05C F02A 178.7(5)
O055 S00G C05C F04Q 59.0(6)
O055 S00G C05C F057 -60.7(6)
O4 S1 C16 F7 63.4(10)
O4 S1 C16 F11 -60.3(11)
O4 S1 C16 F17 -176.7(10)
O04S S1 C16 F7 -175.9(13)
O04S S1 C16 F11 60.4(14)
O04S S1 C16 F17 -56.0(14)
O13 S1 C16 F7 -54.8(12)
O13 S1 C16 F11 -178.5(12)
O13 S1 C16 F17 65.1(13)
O00S S007 C04K F00I -68.2(3)
O00S S007 C04K F00K 51.4(3)
O00S S007 C04K F00V 172.5(3)
O00X S007 C04K F00I 171.4(3)
O00X S007 C04K F00K -69.1(3)
O00X S007 C04K F00V 52.1(3)
O00Y S007 C04K F00I 51.7(3)
O00Y S007 C04K F00K 171.3(3)
O00Y S007 C04K F00V -67.5(3)
O00W S009 C03E F00R 177.0(3)
O00W S009 C03E F00Z -63.2(3)
O00W S009 C03E F01A 55.4(4)
O01C S009 C03E F00R 56.8(4)
O01C S009 C03E F00Z 176.5(3)
O01C S009 C03E F01A -64.9(4)
O016 S009 C03E F00R -62.5(4)
O016 S009 C03E F00Z 57.2(3)
O016 S009 C03E F01A 175.8(3)
C8 N1A C5 O2 7.9(18)
C18 N1A C5 O2 -152.7(17)
C05F N02E C05A O02M -1.8(8)
C05G N02E C05A O02M 176.8(5)
C7 N1 C6 O3 0(3)
C9 N1 C6 O3 -162(2)
